data_4515664
loop_
_publ_author_name
'Hou, Yujiao'
'An, Haiyan'
'Zhang, Yumeng'
'Hu, Tao'
'Yang, Wei'
'Chang, Shenzhen'

_publ_section_title
;
 Rapid Destruction of Two Types of Chemical Warfare Agent Simulants by
 Hybrid Polyoxomolybdates Modified by Carboxylic Acid Ligands
;
_journal_issue 7
_journal_name_full 'ACS Catalysis'
_journal_page_first 6062
_journal_paper_doi 10.1021/acscatal.8b00972
_journal_volume 8
_journal_year 2018
_chemical_formula_sum 'C17 H39 As Co K2 Mo6 N O39.5'
_chemical_formula_weight 1677.18
_space_group_IT_number 2
_space_group_name_Hall '-P 1'
_space_group_name_H-M_alt 'P -1'
_symmetry_cell_setting triclinic
_symmetry_space_group_name_H-M 'P -1'
_atom_sites_solution_hydrogens geom
_atom_sites_solution_primary direct
_atom_sites_solution_secondary difmap
_audit_creation_method SHELXL-97
_cell_angle_alpha 76.700(4)
_cell_angle_beta 74.058(4)
_cell_angle_gamma 76.399(4)
_cell_formula_units_Z 2
_cell_length_a 12.0872(8)
_cell_length_b 12.5682(8)
_cell_length_c 17.2255(13)
_cell_measurement_reflns_used 17286
_cell_measurement_temperature 293(2)
_cell_measurement_theta_max 25.00
_cell_measurement_theta_min 1.69
_cell_volume 2407.0(3)
_computing_structure_refinement 'SHELXL-97 (Sheldrick, 1997)'
_computing_structure_solution 'SHELXS-97 (Sheldrick, 1990)'
_diffrn_ambient_temperature 293(2)
_diffrn_detector_area_resol_mean 0.01
_diffrn_measured_fraction_theta_full 0.983
_diffrn_measured_fraction_theta_max 0.983
_diffrn_measurement_device_type 'Bruker Smart Apex CCD'
_diffrn_measurement_method \w-2\q
_diffrn_radiation_monochromator graphite
_diffrn_radiation_source 'fine-focus sealed tube'
_diffrn_radiation_type MoK\a
_diffrn_radiation_wavelength 0.71073
_diffrn_reflns_av_R_equivalents 0.0284
_diffrn_reflns_av_sigmaI/netI 0.0410
_diffrn_reflns_limit_h_max 14
_diffrn_reflns_limit_h_min -14
_diffrn_reflns_limit_k_max 14
_diffrn_reflns_limit_k_min -14
_diffrn_reflns_limit_l_max 15
_diffrn_reflns_limit_l_min -20
_diffrn_reflns_number 17286
_diffrn_reflns_theta_full 25.00
_diffrn_reflns_theta_max 25.00
_diffrn_reflns_theta_min 1.69
_diffrn_standards_decay_% none
_diffrn_standards_interval_count 0
_diffrn_standards_interval_time 0
_diffrn_standards_number 0
_exptl_absorpt_coefficient_mu 2.813
_exptl_absorpt_correction_T_max 0.554
_exptl_absorpt_correction_T_min 0.544
_exptl_absorpt_correction_type empirical
_exptl_absorpt_process_details 'ABSCOR by T.Higashi 8 March, 1995'
_exptl_crystal_colour red
_exptl_crystal_density_diffrn 2.314
_exptl_crystal_density_method 'not measured'
_exptl_crystal_description block
_exptl_crystal_F_000 1627
_exptl_crystal_size_max 0.22
_exptl_crystal_size_mid 0.18
_exptl_crystal_size_min 0.17
_refine_diff_density_max 1.919
_refine_diff_density_min -0.699
_refine_diff_density_rms 0.168
_refine_ls_extinction_method none
_refine_ls_goodness_of_fit_ref 1.065
_refine_ls_hydrogen_treatment mixed
_refine_ls_matrix_type full
_refine_ls_number_parameters 640
_refine_ls_number_reflns 8327
_refine_ls_number_restraints 259
_refine_ls_restrained_S_all 1.084
_refine_ls_R_factor_all 0.0494
_refine_ls_R_factor_gt 0.0400
_refine_ls_shift/su_max 0.001
_refine_ls_shift/su_mean 0.000
_refine_ls_structure_factor_coef Fsqd
_refine_ls_weighting_details 'calc w=1/[\s^2^(Fo^2^)+(0.0572P)^2^+14.2771P] where P=(Fo^2^+2Fc^2^)/3'
_refine_ls_weighting_scheme calc
_refine_ls_wR_factor_gt 0.1122
_refine_ls_wR_factor_ref 0.1199
_reflns_number_gt 6953
_reflns_number_total 8327
_reflns_threshold_expression >2sigma(I)
_cod_data_source_file cs8b00972_si_002.cif
_cod_data_source_block 1
_cod_depositor_comments
;
The following automatic conversions were performed:

data item '_symmetry_cell_setting' value 'Triclinic' was changed to
'triclinic' in accordance with the
/home/data/users/saulius/crontab/automatic-downloads/current/ACS/lib/dictionaries/cif_core.dic
dictionary named 'cif_core.dic' version 2.4.2 last updated on
2011-04-26.

Automatic conversion script
Id: cif_fix_values 6909 2019-04-08 15:41:33Z antanas 
;
_cod_original_sg_symbol_H-M P-1
_cod_original_formula_sum 'C17 H39 As Co K2 Mo6 N O39.50'
_cod_database_code 4515664

loop_
_symmetry_equiv_pos_as_xyz
'x, y, z'
'-x, -y, -z'

loop_
_atom_site_label
_atom_site_type_symbol
_atom_site_fract_x
_atom_site_fract_y
_atom_site_fract_z
_atom_site_U_iso_or_equiv
_atom_site_adp_type
_atom_site_occupancy
_atom_site_symmetry_multiplicity
_atom_site_calc_flag
_atom_site_refinement_flags
Mo1 Mo 0.07257(5) 0.14453(5) 0.63476(3) 0.01732(14) Uani 1 1 d .
Mo2 Mo 0.04744(5) -0.05611(5) 0.79483(4) 0.02087(15) Uani 1 1 d .
Mo3 Mo -0.21573(5) -0.16765(5) 0.86471(4) 0.01934(15) Uani 1 1 d .
Mo4 Mo -0.43786(5) -0.05426(5) 0.77878(4) 0.02215(15) Uani 1 1 d .
Mo5 Mo -0.41450(5) 0.17315(5) 0.61226(4) 0.01794(14) Uani 1 1 d .
Mo6 Mo -0.16719(5) 0.26306(5) 0.53649(4) 0.01913(15) Uani 1 1 d .
As1 As -0.21482(6) 0.10408(5) 0.74040(4) 0.01647(16) Uani 1 1 d .
Co1 Co 0.27413(8) 0.32025(8) 0.64038(6) 0.0232(2) Uani 1 1 d .
K1 K -0.1182(2) -0.0704(2) 0.60373(14) 0.0577(6) Uani 1 1 d .
K2 K 0.2644(3) -0.1497(4) 0.6078(2) 0.0409(9) Uani 0.50 1 d P
K3 K 0.0603(5) -0.3585(4) 0.6996(3) 0.0652(13) Uani 0.50 1 d P
O1 O -0.0618(4) 0.0516(4) 0.7102(3) 0.0186(10) Uani 1 1 d U
O2 O -0.2598(4) -0.0280(4) 0.7662(3) 0.0186(10) Uani 1 1 d U
O3 O -0.2413(4) 0.1406(4) 0.6390(3) 0.0189(10) Uani 1 1 d U
O4 O 0.1452(4) 0.0426(4) 0.7174(3) 0.0225(10) Uani 1 1 d U
O5 O -0.0992(4) -0.0872(4) 0.8619(3) 0.0225(10) Uani 1 1 d U
O6 O -0.3732(4) -0.1707(4) 0.8582(3) 0.0224(10) Uani 1 1 d U
O7 O -0.4557(4) 0.0949(4) 0.7199(3) 0.0218(10) Uani 1 1 d U
O8 O -0.3253(4) 0.2721(4) 0.5276(3) 0.0231(10) Uani 1 1 d U
O9 O -0.0536(4) 0.2462(4) 0.5982(3) 0.0210(10) Uani 1 1 d U
O10 O 0.1122(4) 0.0632(4) 0.5613(3) 0.0288(12) Uani 1 1 d U
O11 O 0.1809(4) 0.2264(4) 0.6044(3) 0.0232(11) Uani 1 1 d U
O12 O -0.0040(4) 0.2392(4) 0.7444(3) 0.0230(10) Uani 1 1 d U
O13 O -0.0176(4) 0.1008(4) 0.8543(3) 0.0265(11) Uani 1 1 d U
O14 O 0.1336(5) -0.1047(5) 0.8641(3) 0.0339(13) Uani 1 1 d U
O15 O 0.0816(5) -0.1597(4) 0.7389(3) 0.0341(13) Uani 1 1 d U
O16 O -0.2193(4) -0.2572(4) 0.9580(3) 0.0293(12) Uani 1 1 d U
O17 O -0.1400(5) -0.2501(4) 0.7943(3) 0.0328(12) Uani 1 1 d U
O18 O -0.3180(4) -0.0315(4) 0.9383(3) 0.0243(11) Uani 1 1 d U
O19 O -0.4667(4) 0.0528(4) 0.8801(3) 0.0256(11) Uani 1 1 d U
O20 O -0.5822(5) -0.0654(5) 0.8196(4) 0.0423(14) Uani 1 1 d U
O21 O -0.3986(5) -0.1220(5) 0.6976(3) 0.0378(13) Uani 1 1 d U
O22 O -0.3778(4) 0.0650(4) 0.5604(3) 0.0298(12) Uani 1 1 d U
O23 O -0.5541(4) 0.2372(4) 0.5979(3) 0.0240(11) Uani 1 1 d U
O24 O -0.4314(4) 0.3106(4) 0.6850(3) 0.0232(11) Uani 1 1 d U
O25 O -0.2634(4) 0.3750(4) 0.6302(3) 0.0268(11) Uani 1 1 d U
O26 O -0.1442(4) 0.3853(4) 0.4701(3) 0.0320(12) Uani 1 1 d U
O27 O -0.0981(4) 0.1632(4) 0.4780(3) 0.0295(12) Uani 1 1 d U
O28 O -0.1548(6) 0.5211(5) 1.0295(4) 0.0467(15) Uani 1 1 d U
O29 O -0.4750(5) 0.6498(5) 0.9178(4) 0.0436(15) Uani 1 1 d U
O1W O 0.2565(5) 0.2033(5) 0.7476(3) 0.0431(15) Uani 1 1 d U
O2W O 0.3482(5) 0.4161(5) 0.6898(4) 0.0378(13) Uani 1 1 d U
O3W O 0.2991(5) 0.4172(5) 0.5234(3) 0.0382(13) Uani 1 1 d U
O4W O 0.1065(4) 0.4165(4) 0.6796(3) 0.0335(12) Uani 1 1 d U
OW7 O 0.2250(8) -0.4464(8) 0.8000(6) 0.092(3) Uani 1 1 d U
OW6 O -0.1621(10) -0.2732(9) 0.6004(7) 0.042(3) Uani 0.50 1 d PU
OW5 O 0.3824(11) -0.0112(11) 0.6172(8) 0.053(3) Uani 0.50 1 d PU
OW8 O 0.4856(17) -0.2593(18) 0.6340(12) 0.123(7) Uani 0.50 1 d PDU
OW3 O -0.0591(6) 0.4981(5) 0.5824(4) 0.0512(16) Uani 1 1 d U
OW2 O 0.3268(7) 0.2041(7) 0.8801(4) 0.071(2) Uani 1 1 d U
OW9 O 0.3389(11) -0.2565(11) 0.7736(8) 0.049(3) Uani 0.50 1 d PU
OW1 O 0.4717(10) -0.4163(11) 0.5653(8) 0.056(3) Uani 0.50 1 d PU
OW4 O 0.6258(5) -0.1437(5) 0.5246(4) 0.0439(15) Uani 1 1 d DU
C1 C -0.3997(6) 0.0487(6) 0.9256(4) 0.0212(15) Uani 1 1 d .
C2 C -0.4168(7) 0.1458(6) 0.9674(5) 0.0305(17) Uani 1 1 d .
H2A H -0.4554 0.2114 0.9361 0.037 Uiso 1 1 calc R
H2B H -0.4689 0.1316 1.0212 0.037 Uiso 1 1 calc R
C3 C -0.3080(8) 0.1704(8) 0.9778(6) 0.044(2) Uani 1 1 d .
H3A H -0.3278 0.2328 1.0065 0.053 Uiso 1 1 calc R
H3B H -0.2583 0.1915 0.9242 0.053 Uiso 1 1 calc R
C4 C -0.0241(6) 0.2035(6) 0.8211(4) 0.0247(16) Uani 1 1 d .
C5 C -0.0585(6) 0.2886(6) 0.8765(4) 0.0253(16) Uani 1 1 d .
C6 C -0.1107(7) 0.3944(7) 0.8503(5) 0.0329(18) Uani 1 1 d .
H6A H -0.1239 0.4134 0.7977 0.040 Uiso 1 1 calc R
C7 C -0.1444(8) 0.4736(6) 0.8996(5) 0.0370(19) Uani 1 1 d .
H7A H -0.1806 0.5452 0.8808 0.044 Uiso 1 1 calc R
C8 C -0.1235(7) 0.4452(6) 0.9780(5) 0.0322(18) Uani 1 1 d .
C9 C -0.0702(8) 0.3393(7) 1.0049(5) 0.0368(19) Uani 1 1 d .
H9A H -0.0562 0.3203 1.0573 0.044 Uiso 1 1 calc R
C10 C -0.0371(7) 0.2603(6) 0.9543(5) 0.0320(18) Uani 1 1 d .
H10A H -0.0007 0.1885 0.9726 0.038 Uiso 1 1 calc R
C11 C -0.3600(6) 0.3723(5) 0.6818(4) 0.0210(15) Uani 1 1 d .
C12 C -0.3919(6) 0.4462(6) 0.7441(4) 0.0229(15) Uani 1 1 d .
C13 C -0.4763(7) 0.4261(6) 0.8175(5) 0.0321(18) Uani 1 1 d .
H13A H -0.5151 0.3669 0.8274 0.039 Uiso 1 1 calc R
C14 C -0.5016(8) 0.4934(7) 0.8745(5) 0.038(2) Uani 1 1 d .
H14A H -0.5562 0.4784 0.9236 0.046 Uiso 1 1 calc R
C15 C -0.4468(7) 0.5837(6) 0.8600(5) 0.0311(18) Uani 1 1 d .
C16 C -0.3656(7) 0.6058(6) 0.7870(5) 0.0322(18) Uani 1 1 d .
H16A H -0.3300 0.6673 0.7764 0.039 Uiso 1 1 calc R
C17 C -0.3372(7) 0.5375(6) 0.7301(5) 0.0331(18) Uani 1 1 d .
H17A H -0.2811 0.5521 0.6818 0.040 Uiso 1 1 calc R
N1 N -0.2426(8) 0.0728(8) 1.0246(7) 0.074(3) Uani 1 1 d .
H1A H -0.1780 0.0902 1.0297 0.111 Uiso 1 1 calc R
H1B H -0.2233 0.0158 0.9980 0.111 Uiso 1 1 calc R
H1C H -0.2875 0.0541 1.0742 0.111 Uiso 1 1 calc R

loop_
_atom_site_aniso_label
_atom_site_aniso_U_11
_atom_site_aniso_U_22
_atom_site_aniso_U_33
_atom_site_aniso_U_23
_atom_site_aniso_U_13
_atom_site_aniso_U_12
Mo1 0.0167(3) 0.0189(3) 0.0166(3) -0.0040(2) -0.0023(2) -0.0048(2)
Mo2 0.0219(3) 0.0194(3) 0.0214(3) -0.0003(2) -0.0082(2) -0.0036(2)
Mo3 0.0236(3) 0.0145(3) 0.0190(3) -0.0029(2) -0.0033(2) -0.0037(2)
Mo4 0.0259(3) 0.0222(3) 0.0220(3) -0.0027(2) -0.0076(3) -0.0104(3)
Mo5 0.0170(3) 0.0187(3) 0.0185(3) -0.0050(2) -0.0052(2) -0.0012(2)
Mo6 0.0180(3) 0.0186(3) 0.0175(3) -0.0009(2) -0.0017(2) -0.0023(2)
As1 0.0181(3) 0.0159(3) 0.0157(3) -0.0041(3) -0.0033(3) -0.0031(3)
Co1 0.0201(5) 0.0234(5) 0.0264(5) -0.0036(4) -0.0060(4) -0.0044(4)
K1 0.0645(14) 0.0594(14) 0.0466(12) -0.0329(11) -0.0073(11) 0.0100(11)
K2 0.0240(17) 0.082(3) 0.0159(16) -0.0231(18) 0.0010(13) 0.0002(18)
K3 0.085(3) 0.056(3) 0.051(3) -0.034(2) -0.006(2) 0.008(2)
O1 0.018(2) 0.021(2) 0.018(2) -0.0018(18) -0.0049(18) -0.0044(18)
O2 0.020(2) 0.017(2) 0.019(2) -0.0041(18) -0.0044(18) -0.0039(17)
O3 0.018(2) 0.020(2) 0.017(2) -0.0023(18) -0.0029(17) -0.0020(18)
O4 0.018(2) 0.025(2) 0.025(2) -0.0021(19) -0.0052(18) -0.0063(18)
O5 0.025(2) 0.022(2) 0.021(2) -0.0004(19) -0.0076(19) -0.0073(19)
O6 0.027(2) 0.019(2) 0.022(2) -0.0023(19) -0.0064(19) -0.0062(19)
O7 0.021(2) 0.022(2) 0.023(2) -0.0047(19) -0.0043(18) -0.0032(18)
O8 0.022(2) 0.024(2) 0.022(2) -0.0011(19) -0.0067(19) -0.0024(19)
O9 0.018(2) 0.020(2) 0.023(2) 0.0007(18) -0.0053(18) -0.0044(18)
O10 0.034(3) 0.028(3) 0.025(2) -0.011(2) -0.006(2) -0.003(2)
O11 0.023(2) 0.027(2) 0.021(2) -0.0054(19) -0.0041(19) -0.0082(19)
O12 0.027(2) 0.025(2) 0.017(2) -0.0058(19) -0.0034(19) -0.0063(19)
O13 0.036(3) 0.023(2) 0.022(2) -0.0066(19) -0.004(2) -0.008(2)
O14 0.032(3) 0.037(3) 0.034(3) 0.002(2) -0.017(2) -0.007(2)
O15 0.036(3) 0.029(3) 0.036(3) -0.007(2) -0.005(2) -0.006(2)
O16 0.033(3) 0.026(2) 0.025(2) 0.003(2) -0.008(2) -0.006(2)
O17 0.036(3) 0.029(3) 0.034(3) -0.013(2) -0.003(2) -0.006(2)
O18 0.025(2) 0.023(2) 0.025(2) -0.0087(19) -0.0071(19) 0.002(2)
O19 0.025(2) 0.030(3) 0.022(2) -0.008(2) -0.0058(19) -0.002(2)
O20 0.035(3) 0.046(3) 0.049(3) 0.003(2) -0.014(2) -0.019(2)
O21 0.054(3) 0.034(3) 0.033(3) -0.011(2) -0.016(2) -0.010(2)
O22 0.032(2) 0.032(3) 0.028(2) -0.012(2) -0.006(2) -0.003(2)
O23 0.020(2) 0.027(2) 0.025(2) -0.0032(19) -0.0072(19) -0.0037(19)
O24 0.022(2) 0.023(2) 0.028(2) -0.0118(19) -0.0041(19) -0.0060(19)
O25 0.025(2) 0.025(2) 0.031(3) -0.012(2) -0.001(2) -0.0054(19)
O26 0.028(2) 0.028(3) 0.033(3) 0.007(2) -0.005(2) -0.006(2)
O27 0.025(2) 0.034(3) 0.028(2) -0.011(2) -0.003(2) -0.001(2)
O28 0.069(3) 0.036(3) 0.037(3) -0.019(2) -0.010(3) -0.006(3)
O29 0.060(3) 0.038(3) 0.037(3) -0.019(2) 0.002(2) -0.019(3)
O1W 0.044(3) 0.052(3) 0.035(3) 0.007(2) -0.017(2) -0.018(3)
O2W 0.034(3) 0.040(3) 0.045(3) -0.018(2) -0.010(2) -0.007(2)
O3W 0.037(3) 0.032(3) 0.038(3) 0.005(2) -0.008(2) -0.003(2)
O4W 0.027(2) 0.031(3) 0.039(3) -0.008(2) -0.004(2) -0.001(2)
OW7 0.101(5) 0.087(4) 0.082(4) -0.029(4) -0.011(4) -0.002(4)
OW6 0.043(4) 0.023(4) 0.049(5) 0.000(4) 0.011(4) -0.018(4)
OW5 0.043(5) 0.059(5) 0.062(5) -0.020(4) -0.016(4) -0.006(4)
OW8 0.117(9) 0.119(9) 0.126(9) -0.011(5) -0.030(5) -0.018(5)
OW3 0.051(3) 0.053(3) 0.058(3) -0.010(3) -0.014(3) -0.024(3)
OW2 0.071(4) 0.088(4) 0.052(3) -0.026(3) -0.028(3) 0.019(3)
OW9 0.042(5) 0.047(5) 0.063(5) -0.015(4) -0.024(4) -0.001(4)
OW1 0.035(4) 0.065(5) 0.049(5) 0.027(4) -0.011(4) -0.005(4)
OW4 0.056(3) 0.052(3) 0.040(3) -0.039(2) -0.007(2) -0.015(2)
C1 0.025(4) 0.022(4) 0.015(3) -0.003(3) 0.003(3) -0.011(3)
C2 0.030(4) 0.027(4) 0.030(4) -0.004(3) -0.001(3) -0.007(3)
C3 0.043(5) 0.044(5) 0.052(6) -0.022(4) -0.001(4) -0.021(4)
C4 0.020(3) 0.028(4) 0.027(4) -0.008(3) 0.000(3) -0.009(3)
C5 0.030(4) 0.024(4) 0.024(4) -0.007(3) -0.003(3) -0.009(3)
C6 0.036(4) 0.034(4) 0.028(4) -0.006(3) -0.013(3) 0.002(4)
C7 0.051(5) 0.019(4) 0.035(5) -0.005(3) -0.009(4) 0.005(4)
C8 0.045(5) 0.028(4) 0.024(4) -0.010(3) -0.002(3) -0.009(4)
C9 0.059(5) 0.029(4) 0.026(4) -0.005(3) -0.016(4) -0.007(4)
C10 0.040(4) 0.023(4) 0.031(4) -0.005(3) -0.008(4) -0.002(3)
C11 0.019(3) 0.016(3) 0.027(4) -0.004(3) -0.007(3) 0.001(3)
C12 0.021(3) 0.022(4) 0.027(4) -0.011(3) -0.003(3) -0.003(3)
C13 0.043(5) 0.027(4) 0.030(4) -0.007(3) -0.005(4) -0.014(4)
C14 0.053(5) 0.034(5) 0.028(4) -0.011(4) 0.007(4) -0.022(4)
C15 0.042(5) 0.029(4) 0.026(4) -0.014(3) -0.004(3) -0.008(3)
C16 0.039(4) 0.026(4) 0.036(4) -0.009(3) -0.005(4) -0.014(3)
C17 0.032(4) 0.028(4) 0.038(5) -0.012(4) 0.005(3) -0.011(3)
N1 0.072(6) 0.071(7) 0.104(8) -0.032(6) -0.056(6) -0.005(5)

loop_
_atom_type_symbol
_atom_type_description
_atom_type_scat_dispersion_real
_atom_type_scat_dispersion_imag
_atom_type_scat_source
C C 0.0033 0.0016 'International Tables Vol C Tables 4.2.6.8 and 6.1.1.4'
H H 0.0000 0.0000 'International Tables Vol C Tables 4.2.6.8 and 6.1.1.4'
As As 0.0499 2.0058 'International Tables Vol C Tables 4.2.6.8 and 6.1.1.4'
Co Co 0.3494 0.9721 'International Tables Vol C Tables 4.2.6.8 and 6.1.1.4'
Mo Mo -1.6832 0.6857 'International Tables Vol C Tables 4.2.6.8 and 6.1.1.4'
N N 0.0061 0.0033 'International Tables Vol C Tables 4.2.6.8 and 6.1.1.4'
O O 0.0106 0.0060 'International Tables Vol C Tables 4.2.6.8 and 6.1.1.4'
K K 0.2009 0.2494 'International Tables Vol C Tables 4.2.6.8 and 6.1.1.4'

loop_
_geom_angle_atom_site_label_1
_geom_angle_atom_site_label_2
_geom_angle_atom_site_label_3
_geom_angle
_geom_angle_site_symmetry_1
_geom_angle_site_symmetry_3
O10 Mo1 O11 102.8(2) . .
O10 Mo1 O9 99.0(2) . .
O11 Mo1 O9 101.1(2) . .
O10 Mo1 O4 98.9(2) . .
O11 Mo1 O4 93.7(2) . .
O9 Mo1 O4 153.6(2) . .
O10 Mo1 O1 93.1(2) . .
O11 Mo1 O1 161.9(2) . .
O9 Mo1 O1 84.63(18) . .
O4 Mo1 O1 75.15(17) . .
O10 Mo1 O12 171.1(2) . .
O11 Mo1 O12 86.03(19) . .
O9 Mo1 O12 79.65(19) . .
O4 Mo1 O12 79.71(19) . .
O1 Mo1 O12 78.07(16) . .
O10 Mo1 Mo2 97.36(17) . .
O11 Mo1 Mo2 125.05(16) . .
O9 Mo1 Mo2 125.47(13) . .
O4 Mo1 Mo2 32.40(13) . .
O1 Mo1 Mo2 42.76(12) . .
O12 Mo1 Mo2 76.69(12) . .
O10 Mo1 K2 43.98(18) . .
O11 Mo1 K2 100.62(17) . .
O9 Mo1 K2 140.60(15) . .
O4 Mo1 K2 54.98(15) . .
O1 Mo1 K2 84.77(13) . .
O12 Mo1 K2 134.37(13) . .
Mo2 Mo1 K2 62.50(5) . .
O10 Mo1 K1 53.26(17) . .
O11 Mo1 K1 155.08(16) . .
O9 Mo1 K1 78.77(14) . .
O4 Mo1 K1 96.77(14) . .
O1 Mo1 K1 42.68(12) . .
O12 Mo1 K1 118.05(12) . .
Mo2 Mo1 K1 70.69(4) . .
K2 Mo1 K1 67.92(6) . .
O15 Mo2 O14 103.2(3) . .
O15 Mo2 O5 98.7(2) . .
O14 Mo2 O5 100.4(2) . .
O15 Mo2 O4 97.4(2) . .
O14 Mo2 O4 97.8(2) . .
O5 Mo2 O4 152.2(2) . .
O15 Mo2 O1 90.7(2) . .
O14 Mo2 O1 164.6(2) . .
O5 Mo2 O1 83.72(18) . .
O4 Mo2 O1 73.53(17) . .
O15 Mo2 O13 170.0(2) . .
O14 Mo2 O13 86.7(2) . .
O5 Mo2 O13 80.29(19) . .
O4 Mo2 O13 80.01(19) . .
O1 Mo2 O13 79.36(17) . .
O15 Mo2 Mo1 94.87(18) . .
O14 Mo2 Mo1 129.24(18) . .
O5 Mo2 Mo1 123.36(14) . .
O4 Mo2 Mo1 32.30(14) . .
O1 Mo2 Mo1 41.24(11) . .
O13 Mo2 Mo1 77.73(12) . .
O15 Mo2 K2 39.51(18) . .
O14 Mo2 K2 98.8(2) . .
O5 Mo2 K2 137.24(16) . .
O4 Mo2 K2 58.77(16) . .
O1 Mo2 K2 87.63(13) . .
O13 Mo2 K2 138.77(14) . .
Mo1 Mo2 K2 67.19(7) . .
O17 Mo3 O16 103.8(3) . .
O17 Mo3 O5 100.2(2) . .
O16 Mo3 O5 101.4(2) . .
O17 Mo3 O6 98.1(2) . .
O16 Mo3 O6 96.4(2) . .
O5 Mo3 O6 150.5(2) . .
O17 Mo3 O2 91.1(2) . .
O16 Mo3 O2 163.1(2) . .
O5 Mo3 O2 83.25(18) . .
O6 Mo3 O2 73.48(17) . .
O17 Mo3 O18 169.4(2) . .
O16 Mo3 O18 86.8(2) . .
O5 Mo3 O18 76.91(19) . .
O6 Mo3 O18 80.79(18) . .
O2 Mo3 O18 78.40(17) . .
O17 Mo3 Mo4 97.18(19) . .
O16 Mo3 Mo4 126.91(17) . .
O5 Mo3 Mo4 122.15(14) . .
O6 Mo3 Mo4 31.95(13) . .
O2 Mo3 Mo4 41.56(11) . .
O18 Mo3 Mo4 76.25(12) . .
O21 Mo4 O20 103.6(3) . .
O21 Mo4 O7 98.5(2) . .
O20 Mo4 O7 100.2(2) . .
O21 Mo4 O6 99.4(2) . .
O20 Mo4 O6 97.1(2) . .
O7 Mo4 O6 151.43(19) . .
O21 Mo4 O2 94.1(2) . .
O20 Mo4 O2 161.4(2) . .
O7 Mo4 O2 82.47(18) . .
O6 Mo4 O2 74.17(17) . .
O21 Mo4 O19 171.0(2) . .
O20 Mo4 O19 84.8(2) . .
O7 Mo4 O19 76.62(19) . .
O6 Mo4 O19 82.49(19) . .
O2 Mo4 O19 77.84(16) . .
O21 Mo4 Mo3 99.7(2) . .
O20 Mo4 Mo3 127.2(2) . .
O7 Mo4 Mo3 122.32(14) . .
O6 Mo4 Mo3 32.10(13) . .
O2 Mo4 Mo3 42.08(12) . .
O19 Mo4 Mo3 77.08(12) . .
O21 Mo4 K1 53.89(19) . .
O20 Mo4 K1 156.8(2) . .
O7 Mo4 K1 79.86(14) . .
O6 Mo4 K1 92.96(14) . .
O2 Mo4 K1 41.81(12) . .
O19 Mo4 K1 117.34(12) . .
Mo3 Mo4 K1 68.57(4) . .
O22 Mo5 O23 103.7(2) . .
O22 Mo5 O7 99.2(2) . .
O23 Mo5 O7 99.5(2) . .
O22 Mo5 O8 96.4(2) . .
O23 Mo5 O8 98.2(2) . .
O7 Mo5 O8 152.9(2) . .
O22 Mo5 O3 92.4(2) . .
O23 Mo5 O3 163.1(2) . .
O7 Mo5 O3 83.02(18) . .
O8 Mo5 O3 74.25(18) . .
O22 Mo5 O24 170.1(2) . .
O23 Mo5 O24 86.2(2) . .
O7 Mo5 O24 80.03(19) . .
O8 Mo5 O24 80.83(18) . .
O3 Mo5 O24 77.72(17) . .
O22 Mo5 Mo6 96.16(17) . .
O23 Mo5 Mo6 129.04(16) . .
O7 Mo5 Mo6 123.19(14) . .
O8 Mo5 Mo6 32.40(14) . .
O3 Mo5 Mo6 41.86(11) . .
O24 Mo5 Mo6 76.35(11) . .
O22 Mo5 K2 47.74(18) . 2_556
O23 Mo5 K2 98.30(17) . 2_556
O7 Mo5 K2 145.58(16) . 2_556
O8 Mo5 K2 49.70(16) . 2_556
O3 Mo5 K2 88.41(13) . 2_556
O24 Mo5 K2 130.51(14) . 2_556
Mo6 Mo5 K2 62.72(6) . 2_556
O22 Mo5 K1 53.27(18) . .
O23 Mo5 K1 156.52(17) . .
O7 Mo5 K1 82.17(15) . .
O8 Mo5 K1 89.65(14) . .
O3 Mo5 K1 40.29(12) . .
O24 Mo5 K1 117.02(12) . .
Mo6 Mo5 K1 64.89(4) . .
K2 Mo5 K1 70.15(7) 2_556 .
O27 Mo6 O26 103.6(3) . .
O27 Mo6 O9 98.9(2) . .
O26 Mo6 O9 100.5(2) . .
O27 Mo6 O8 98.5(2) . .
O26 Mo6 O8 96.2(2) . .
O9 Mo6 O8 152.31(19) . .
O27 Mo6 O3 92.1(2) . .
O26 Mo6 O3 162.9(2) . .
O9 Mo6 O3 83.63(18) . .
O8 Mo6 O3 74.32(18) . .
O27 Mo6 O25 171.6(2) . .
O26 Mo6 O25 84.8(2) . .
O9 Mo6 O25 78.44(19) . .
O8 Mo6 O25 81.28(19) . .
O3 Mo6 O25 79.73(17) . .
O27 Mo6 Mo5 97.44(17) . .
O26 Mo6 Mo5 127.40(17) . .
O9 Mo6 Mo5 123.28(13) . .
O8 Mo6 Mo5 32.54(14) . .
O3 Mo6 Mo5 41.79(12) . .
O25 Mo6 Mo5 77.77(12) . .
O27 Mo6 K2 48.39(18) . 2_556
O26 Mo6 K2 94.7(2) . 2_556
O9 Mo6 K2 146.63(16) . 2_556
O8 Mo6 K2 51.80(15) . 2_556
O3 Mo6 K2 90.54(13) . 2_556
O25 Mo6 K2 132.83(14) . 2_556
Mo5 Mo6 K2 65.35(5) . 2_556
O27 Mo6 K3 61.96(19) . 2_556
O26 Mo6 K3 42.9(2) . 2_556
O9 Mo6 K3 115.05(16) . 2_556
O8 Mo6 K3 92.16(16) . 2_556
O3 Mo6 K3 149.05(14) . 2_556
O25 Mo6 K3 126.45(15) . 2_556
Mo5 Mo6 K3 120.58(9) . 2_556
K2 Mo6 K3 60.03(10) 2_556 2_556
O27 Mo6 K1 51.02(18) . .
O26 Mo6 K1 154.22(19) . .
O9 Mo6 K1 81.92(14) . .
O8 Mo6 K1 92.50(15) . .
O3 Mo6 K1 42.48(12) . .
O25 Mo6 K1 120.54(13) . .
Mo5 Mo6 K1 67.84(4) . .
K2 Mo6 K1 72.00(8) 2_556 .
K3 Mo6 K1 112.77(7) 2_556 .
O27 Mo6 K1 23.34(17) . 2_556
O26 Mo6 K1 93.13(18) . 2_556
O9 Mo6 K1 80.33(15) . 2_556
O8 Mo6 K1 120.78(15) . 2_556
O3 Mo6 K1 103.93(12) . 2_556
O25 Mo6 K1 157.91(13) . 2_556
Mo5 Mo6 K1 119.67(4) . 2_556
K2 Mo6 K1 69.24(6) 2_556 2_556
K3 Mo6 K1 58.91(8) 2_556 2_556
K1 Mo6 K1 61.74(6) . 2_556
O1 As1 O2 96.2(2) . .
O1 As1 O3 96.6(2) . .
O2 As1 O3 96.5(2) . .
O1 As1 K1 60.60(15) . .
O2 As1 K1 60.70(15) . .
O3 As1 K1 57.02(15) . .
O1W Co1 O3W 171.3(2) . .
O1W Co1 O2W 91.7(2) . .
O3W Co1 O2W 95.0(2) . .
O1W Co1 O11 84.0(2) . .
O3W Co1 O11 89.9(2) . .
O2W Co1 O11 172.4(2) . .
O1W Co1 O23 90.3(2) . 1_655
O3W Co1 O23 84.5(2) . 1_655
O2W Co1 O23 86.8(2) . 1_655
O11 Co1 O23 99.56(19) . 1_655
O1W Co1 O4W 93.1(2) . .
O3W Co1 O4W 92.4(2) . .
O2W Co1 O4W 89.8(2) . .
O11 Co1 O4W 84.1(2) . .
O23 Co1 O4W 175.2(2) 1_655 .
O27 K1 OW6 80.4(3) 2_556 .
O27 K1 O10 68.70(16) 2_556 2_556
OW6 K1 O10 75.5(3) . 2_556
O27 K1 O3 138.68(17) 2_556 .
OW6 K1 O3 139.6(3) . .
O10 K1 O3 105.56(16) 2_556 .
O27 K1 O1 102.71(16) 2_556 .
OW6 K1 O1 142.0(3) . .
O10 K1 O1 141.38(17) 2_556 .
O3 K1 O1 55.17(13) . .
O27 K1 O2 143.72(17) 2_556 .
OW6 K1 O2 102.0(3) . .
O10 K1 O2 147.38(17) 2_556 .
O3 K1 O2 55.18(13) . .
O1 K1 O2 53.73(12) . .
O27 K1 O27 90.15(16) 2_556 .
OW6 K1 O27 136.7(3) . .
O10 K1 O27 61.77(15) 2_556 .
O3 K1 O27 55.05(13) . .
O1 K1 O27 81.27(14) . .
O2 K1 O27 109.82(14) . .
O27 K1 As1 134.44(14) 2_556 .
OW6 K1 As1 134.0(2) . .
O10 K1 As1 137.67(14) 2_556 .
O3 K1 As1 32.22(9) . .
O1 K1 As1 31.89(9) . .
O2 K1 As1 32.00(9) . .
O27 K1 As1 80.92(10) . .
O27 K1 O22 138.16(16) 2_556 .
OW6 K1 O22 92.4(3) . .
O10 K1 O22 69.59(15) 2_556 .
O3 K1 O22 53.22(13) . .
O1 K1 O22 107.63(14) . .
O2 K1 O22 78.11(13) . .
O27 K1 O22 67.24(13) . .
As1 K1 O22 78.33(10) . .
O27 K1 O10 59.95(15) 2_556 .
OW6 K1 O10 139.7(3) . .
O10 K1 O10 94.69(15) 2_556 .
O3 K1 O10 80.64(14) . .
O1 K1 O10 52.38(12) . .
O2 K1 O10 106.02(13) . .
O27 K1 O10 56.01(13) . .
As1 K1 O10 78.67(10) . .
O22 K1 O10 121.11(14) . .
O27 K1 K3 57.98(14) 2_556 .
OW6 K1 K3 57.1(3) . .
O10 K1 K3 111.59(14) 2_556 .
O3 K1 K3 142.72(13) . .
O1 K1 K3 91.98(13) . .
O2 K1 K3 92.53(12) . .
O27 K1 K3 145.27(14) . .
As1 K1 K3 110.50(9) . .
O22 K1 K3 145.83(14) . .
O10 K1 K3 93.05(13) . .
O27 K1 Mo6 109.73(13) 2_556 .
OW6 K1 Mo6 151.2(3) . .
O10 K1 Mo6 83.08(12) 2_556 .
O3 K1 Mo6 31.58(9) . .
O1 K1 Mo6 63.96(10) . .
O2 K1 Mo6 85.70(10) . .
O27 K1 Mo6 24.18(9) . .
As1 K1 Mo6 57.14(4) . .
O22 K1 Mo6 61.70(9) . .
O10 K1 Mo6 60.19(10) . .
K3 K1 Mo6 151.20(11) . .
OW5 K2 O15 109.3(3) . .
OW5 K2 OW8 69.2(5) . .
O15 K2 OW8 116.9(4) . .
OW5 K2 O27 139.5(4) . 2_556
O15 K2 O27 83.42(18) . 2_556
OW8 K2 O27 140.0(5) . 2_556
OW5 K2 O22 73.9(3) . 2_556
O15 K2 O22 153.9(2) . 2_556
OW8 K2 O22 88.7(3) . 2_556
O27 K2 O22 79.03(16) 2_556 2_556
OW5 K2 O8 123.3(3) . 2_556
O15 K2 O8 127.4(2) . 2_556
OW8 K2 O8 84.5(5) . 2_556
O27 K2 O8 57.09(15) 2_556 2_556
O22 K2 O8 55.57(14) 2_556 2_556
OW5 K2 O10 79.0(3) . .
O15 K2 O10 80.27(18) . .
OW8 K2 O10 147.3(4) . .
O27 K2 O10 65.09(16) 2_556 .
O22 K2 O10 74.92(17) 2_556 .
O8 K2 O10 107.60(17) 2_556 .
OW5 K2 OW9 78.6(4) . .
O15 K2 OW9 66.7(3) . .
OW8 K2 OW9 50.8(4) . .
O27 K2 OW9 139.3(3) 2_556 .
O22 K2 OW9 137.3(3) 2_556 .
O8 K2 OW9 121.5(3) 2_556 .
O10 K2 OW9 130.6(3) . .
OW5 K2 O4 59.4(3) . .
O15 K2 O4 54.24(15) . .
OW8 K2 O4 112.6(5) . .
O27 K2 O4 107.28(17) 2_556 .
O22 K2 O4 113.43(19) 2_556 .
O8 K2 O4 160.60(19) 2_556 .
O10 K2 O4 53.04(14) . .
OW9 K2 O4 77.7(3) . .
OW5 K2 Mo6 143.7(3) . 2_556
O15 K2 Mo6 101.30(16) . 2_556
OW8 K2 Mo6 113.6(5) . 2_556
O27 K2 Mo6 26.54(11) 2_556 2_556
O22 K2 Mo6 70.07(12) 2_556 2_556
O8 K2 Mo6 31.35(10) 2_556 2_556
O10 K2 Mo6 87.53(13) . 2_556
OW9 K2 Mo6 132.9(3) . 2_556
O4 K2 Mo6 133.80(13) . 2_556
OW5 K2 Mo5 94.9(3) . 2_556
O15 K2 Mo5 152.91(17) . 2_556
OW8 K2 Mo5 82.5(4) . 2_556
O27 K2 Mo5 70.05(12) 2_556 2_556
O22 K2 Mo5 25.62(10) 2_556 2_556
O8 K2 Mo5 30.45(9) 2_556 2_556
O10 K2 Mo5 92.99(13) . 2_556
OW9 K2 Mo5 132.3(3) . 2_556
O4 K2 Mo5 138.59(16) . 2_556
Mo6 K2 Mo5 51.93(5) 2_556 2_556
OW5 K2 Mo2 86.3(3) . .
O15 K2 Mo2 23.72(12) . .
OW8 K2 Mo2 114.8(5) . .
O27 K2 Mo2 97.34(13) 2_556 .
O22 K2 Mo2 141.73(18) 2_556 .
O8 K2 Mo2 149.82(15) 2_556 .
O10 K2 Mo2 69.27(12) . .
OW9 K2 Mo2 65.9(2) . .
O4 K2 Mo2 30.94(8) . .
Mo6 K2 Mo2 120.25(9) 2_556 .
Mo5 K2 Mo2 161.70(12) 2_556 .
O17 K3 O15 64.52(18) . .
O17 K3 O4W 126.5(2) . 1_545
O15 K3 O4W 161.2(3) . 1_545
O17 K3 OW7 107.4(3) . .
O15 K3 OW7 80.4(3) . .
O4W K3 OW7 81.4(3) 1_545 .
O17 K3 O26 136.5(3) . 2_556
O15 K3 O26 117.3(2) . 2_556
O4W K3 O26 67.04(17) 1_545 2_556
OW7 K3 O26 115.8(3) . 2_556
O17 K3 OW6 68.2(3) . .
O15 K3 OW6 102.7(3) . .
O4W K3 OW6 95.9(3) 1_545 .
OW7 K3 OW6 172.2(3) . .
O26 K3 OW6 69.3(2) 2_556 .
O17 K3 O27 100.9(2) . 2_556
O15 K3 O27 71.46(18) . 2_556
O4W K3 O27 116.29(19) 1_545 2_556
OW7 K3 O27 125.8(3) . 2_556
O26 K3 O27 49.33(15) 2_556 2_556
OW6 K3 O27 62.0(2) . 2_556
O17 K3 K2 106.72(18) . .
O15 K3 K2 45.02(14) . .
O4W K3 K2 126.75(19) 1_545 .
OW7 K3 K2 81.4(2) . .
O26 K3 K2 76.29(16) 2_556 .
OW6 K3 K2 105.9(2) . .
O27 K3 K2 46.08(12) 2_556 .
O17 K3 Mo6 123.3(2) . 2_556
O15 K3 Mo6 94.10(18) . 2_556
O4W K3 Mo6 90.85(15) 1_545 2_556
OW7 K3 Mo6 120.5(2) . 2_556
O26 K3 Mo6 23.89(11) 2_556 2_556
OW6 K3 Mo6 66.7(2) . 2_556
O27 K3 Mo6 25.91(9) 2_556 2_556
K2 K3 Mo6 57.18(9) . 2_556
O17 K3 K1 59.19(15) . .
O15 K3 K1 61.26(15) . .
O4W K3 K1 136.5(2) 1_545 .
OW7 K3 K1 141.7(2) . .
O26 K3 K1 82.94(16) 2_556 .
OW6 K3 K1 42.42(19) . .
O27 K3 K1 42.23(11) 2_556 .
K2 K3 K1 70.57(11) . .
Mo6 K3 K1 64.43(9) 2_556 .
As1 O1 Mo1 127.0(2) . .
As1 O1 Mo2 124.7(2) . .
Mo1 O1 Mo2 96.00(17) . .
As1 O1 K1 87.51(17) . .
Mo1 O1 K1 107.26(17) . .
Mo2 O1 K1 113.61(18) . .
As1 O2 Mo4 125.5(2) . .
As1 O2 Mo3 126.8(2) . .
Mo4 O2 Mo3 96.36(16) . .
As1 O2 K1 87.30(17) . .
Mo4 O2 K1 108.35(17) . .
Mo3 O2 K1 111.20(17) . .
As1 O3 Mo5 124.6(2) . .
As1 O3 Mo6 127.6(2) . .
Mo5 O3 Mo6 96.36(17) . .
As1 O3 K1 90.75(18) . .
Mo5 O3 K1 109.66(18) . .
Mo6 O3 K1 105.95(17) . .
Mo1 O4 Mo2 115.3(2) . .
Mo1 O4 K2 95.61(19) . .
Mo2 O4 K2 90.28(18) . .
Mo3 O5 Mo2 139.6(3) . .
Mo4 O6 Mo3 116.0(2) . .
Mo5 O7 Mo4 139.5(3) . .
Mo6 O8 Mo5 115.1(2) . .
Mo6 O8 K2 96.85(19) . 2_556
Mo5 O8 K2 99.9(2) . 2_556
Mo1 O9 Mo6 143.1(3) . .
Mo1 O10 K1 142.2(3) . 2_556
Mo1 O10 K2 112.3(2) . .
K1 O10 K2 104.34(17) 2_556 .
Mo1 O10 K1 103.1(2) . .
K1 O10 K1 85.31(15) 2_556 .
K2 O10 K1 90.11(16) . .
Mo1 O11 Co1 146.8(3) . .
C4 O12 Mo1 130.7(5) . .
C4 O13 Mo2 129.9(4) . .
Mo2 O15 K2 116.8(3) . .
Mo2 O15 K3 156.0(3) . .
K2 O15 K3 87.2(2) . .
Mo3 O17 K3 154.9(3) . .
C1 O18 Mo3 131.7(4) . .
C1 O19 Mo4 127.8(4) . .
Mo5 O22 K2 106.6(2) . 2_556
Mo5 O22 K1 103.0(2) . .
K2 O22 K1 91.95(15) 2_556 .
Mo5 O23 Co1 151.5(3) . 1_455
C11 O24 Mo5 130.7(4) . .
C11 O25 Mo6 129.9(4) . .
Mo6 O26 K3 113.2(3) . 2_556
Mo6 O27 K1 142.3(3) . 2_556
Mo6 O27 K2 105.1(2) . 2_556
K1 O27 K2 107.60(19) 2_556 2_556
Mo6 O27 K1 104.8(2) . .
K1 O27 K1 89.85(16) 2_556 .
K2 O27 K1 96.20(17) 2_556 .
Mo6 O27 K3 92.1(2) . 2_556
K1 O27 K3 79.78(15) 2_556 2_556
K2 O27 K3 73.52(17) 2_556 2_556
K1 O27 K3 162.15(19) . 2_556
Co1 O4W K3 125.9(2) . 1_565
K1 OW6 K3 80.5(3) . .
O19 C1 O18 124.5(6) . .
O19 C1 C2 118.3(6) . .
O18 C1 C2 117.2(6) . .
C3 C2 C1 115.1(7) . .
C3 C2 H2A 108.5 . .
C1 C2 H2A 108.5 . .
C3 C2 H2B 108.5 . .
C1 C2 H2B 108.5 . .
H2A C2 H2B 107.5 . .
C2 C3 N1 111.8(7) . .
C2 C3 H3A 109.3 . .
N1 C3 H3A 109.3 . .
C2 C3 H3B 109.3 . .
N1 C3 H3B 109.3 . .
H3A C3 H3B 107.9 . .
O12 C4 O13 124.6(7) . .
O12 C4 C5 117.4(6) . .
O13 C4 C5 118.1(6) . .
C6 C5 C10 119.4(7) . .
C6 C5 C4 120.1(7) . .
C10 C5 C4 120.5(7) . .
C5 C6 C7 121.6(7) . .
C5 C6 H6A 119.2 . .
C7 C6 H6A 119.2 . .
C6 C7 C8 119.1(7) . .
C6 C7 H7A 120.4 . .
C8 C7 H7A 120.4 . .
O28 C8 C9 118.7(7) . .
O28 C8 C7 121.5(7) . .
C9 C8 C7 119.8(7) . .
C8 C9 C10 120.3(8) . .
C8 C9 H9A 119.9 . .
C10 C9 H9A 119.9 . .
C5 C10 C9 119.8(7) . .
C5 C10 H10A 120.1 . .
C9 C10 H10A 120.1 . .
O25 C11 O24 124.8(6) . .
O25 C11 C12 117.4(6) . .
O24 C11 C12 117.8(6) . .
C17 C12 C13 118.6(7) . .
C17 C12 C11 120.1(6) . .
C13 C12 C11 121.4(6) . .
C14 C13 C12 120.1(7) . .
C14 C13 H13A 119.9 . .
C12 C13 H13A 119.9 . .
C13 C14 C15 120.8(7) . .
C13 C14 H14A 119.6 . .
C15 C14 H14A 119.6 . .
O29 C15 C16 121.2(7) . .
O29 C15 C14 119.3(7) . .
C16 C15 C14 119.5(7) . .
C17 C16 C15 120.4(7) . .
C17 C16 H16A 119.8 . .
C15 C16 H16A 119.8 . .
C16 C17 C12 120.6(7) . .
C16 C17 H17A 119.7 . .
C12 C17 H17A 119.7 . .
C3 N1 H1A 109.5 . .
C3 N1 H1B 109.5 . .
H1A N1 H1B 109.5 . .
C3 N1 H1C 109.5 . .
H1A N1 H1C 109.5 . .
H1B N1 H1C 109.5 . .

loop_
_geom_bond_atom_site_label_1
_geom_bond_atom_site_label_2
_geom_bond_distance
_geom_bond_site_symmetry_2
Mo1 O10 1.705(5) .
Mo1 O11 1.748(4) .
Mo1 O9 1.896(5) .
Mo1 O4 1.938(5) .
Mo1 O1 2.174(4) .
Mo1 O12 2.322(5) .
Mo1 Mo2 3.2794(8) .
Mo1 K2 3.928(4) .
Mo1 K1 4.144(3) .
Mo2 O15 1.703(5) .
Mo2 O14 1.712(5) .
Mo2 O5 1.904(5) .
Mo2 O4 1.944(4) .
Mo2 O1 2.239(4) .
Mo2 O13 2.305(5) .
Mo2 K2 3.780(3) .
Mo3 O17 1.704(5) .
Mo3 O16 1.734(5) .
Mo3 O5 1.902(5) .
Mo3 O6 1.946(5) .
Mo3 O2 2.221(5) .
Mo3 O18 2.281(5) .
Mo3 Mo4 3.2929(9) .
Mo4 O21 1.703(5) .
Mo4 O20 1.719(5) .
Mo4 O7 1.910(5) .
Mo4 O6 1.938(5) .
Mo4 O2 2.198(4) .
Mo4 O19 2.347(5) .
Mo4 K1 4.192(2) .
Mo5 O22 1.703(5) .
Mo5 O23 1.748(5) .
Mo5 O7 1.880(5) .
Mo5 O8 1.941(5) .
Mo5 O3 2.191(4) .
Mo5 O24 2.299(5) .
Mo5 Mo6 3.2685(8) .
Mo5 K2 3.773(3) 2_556
Mo5 K1 4.121(2) .
Mo6 O27 1.707(5) .
Mo6 O26 1.721(5) .
Mo6 O9 1.904(5) .
Mo6 O8 1.933(5) .
Mo6 O3 2.194(4) .
Mo6 O25 2.277(5) .
Mo6 K2 3.690(4) 2_556
Mo6 K3 3.905(5) 2_556
Mo6 K1 4.029(3) .
Mo6 K1 4.217(2) 2_556
As1 O1 1.784(4) .
As1 O2 1.789(4) .
As1 O3 1.799(5) .
As1 K1 3.373(2) .
Co1 O1W 2.073(6) .
Co1 O3W 2.084(5) .
Co1 O2W 2.091(5) .
Co1 O11 2.096(5) .
Co1 O23 2.106(5) 1_655
Co1 O4W 2.120(5) .
K1 O27 2.734(5) 2_556
K1 OW6 2.738(11) .
K1 O10 2.804(5) 2_556
K1 O3 2.830(5) .
K1 O1 2.941(5) .
K1 O2 2.945(5) .
K1 O27 3.240(6) .
K1 O22 3.390(6) .
K1 O10 3.409(6) .
K1 K3 4.003(6) .
K2 OW5 2.552(14) .
K2 O15 2.694(6) .
K2 OW8 2.81(2) .
K2 O27 2.857(6) 2_556
K2 O22 2.915(6) 2_556
K2 O8 2.921(6) 2_556
K2 O10 2.949(7) .
K2 OW9 3.138(13) .
K2 O4 3.232(6) .
K2 Mo6 3.690(4) 2_556
K2 Mo5 3.773(3) 2_556
K3 O17 2.771(7) .
K3 O15 2.818(7) .
K3 O4W 2.833(7) 1_545
K3 OW7 2.855(11) .
K3 O26 2.891(7) 2_556
K3 OW6 3.409(14) .
K3 O27 3.449(7) 2_556
K3 Mo6 3.905(5) 2_556
O8 K2 2.921(6) 2_556
O10 K1 2.804(5) 2_556
O12 C4 1.268(8) .
O13 C4 1.280(9) .
O18 C1 1.261(9) .
O19 C1 1.257(8) .
O22 K2 2.915(6) 2_556
O23 Co1 2.106(5) 1_455
O24 C11 1.272(8) .
O25 C11 1.260(8) .
O26 K3 2.891(7) 2_556
O27 K1 2.734(5) 2_556
O27 K2 2.857(6) 2_556
O27 K3 3.449(7) 2_556
O28 C8 1.368(9) .
O29 C15 1.363(9) .
O4W K3 2.833(7) 1_565
C1 C2 1.502(10) .
C2 C3 1.484(11) .
C2 H2A 0.9700 .
C2 H2B 0.9700 .
C3 N1 1.489(13) .
C3 H3A 0.9700 .
C3 H3B 0.9700 .
C4 C5 1.507(10) .
C5 C6 1.363(11) .
C5 C10 1.385(11) .
C6 C7 1.374(11) .
C6 H6A 0.9300 .
C7 C8 1.393(11) .
C7 H7A 0.9300 .
C8 C9 1.371(11) .
C9 C10 1.388(11) .
C9 H9A 0.9300 .
C10 H10A 0.9300 .
C11 C12 1.492(10) .
C12 C17 1.398(10) .
C12 C13 1.403(10) .
C13 C14 1.367(11) .
C13 H13A 0.9300 .
C14 C15 1.386(10) .
C14 H14A 0.9300 .
C15 C16 1.383(11) .
C16 C17 1.369(11) .
C16 H16A 0.9300 .
C17 H17A 0.9300 .
N1 H1A 0.8900 .
N1 H1B 0.8900 .
N1 H1C 0.8900 .

loop_
_geom_torsion_atom_site_label_1
_geom_torsion_atom_site_label_2
_geom_torsion_atom_site_label_3
_geom_torsion_atom_site_label_4
_geom_torsion
_geom_torsion_site_symmetry_1
_geom_torsion_site_symmetry_4
O10 Mo1 Mo2 O15 -1.1(2) . .
O11 Mo1 Mo2 O15 -112.5(3) . .
O9 Mo1 Mo2 O15 105.5(3) . .
O4 Mo1 Mo2 O15 -96.1(3) . .
O1 Mo1 Mo2 O15 85.5(3) . .
O12 Mo1 Mo2 O15 172.2(2) . .
K2 Mo1 Mo2 O15 -28.85(19) . .
K1 Mo1 Mo2 O15 45.68(18) . .
O10 Mo1 Mo2 O14 110.3(3) . .
O11 Mo1 Mo2 O14 -1.0(3) . .
O9 Mo1 Mo2 O14 -143.1(3) . .
O4 Mo1 Mo2 O14 15.4(4) . .
O1 Mo1 Mo2 O14 -163.1(3) . .
O12 Mo1 Mo2 O14 -76.4(3) . .
K2 Mo1 Mo2 O14 82.6(3) . .
K1 Mo1 Mo2 O14 157.1(3) . .
O10 Mo1 Mo2 O5 -104.9(2) . .
O11 Mo1 Mo2 O5 143.8(3) . .
O9 Mo1 Mo2 O5 1.7(3) . .
O4 Mo1 Mo2 O5 160.2(3) . .
O1 Mo1 Mo2 O5 -18.3(2) . .
O12 Mo1 Mo2 O5 68.5(2) . .
K2 Mo1 Mo2 O5 -132.59(18) . .
K1 Mo1 Mo2 O5 -58.05(18) . .
O10 Mo1 Mo2 O4 94.9(3) . .
O11 Mo1 Mo2 O4 -16.4(3) . .
O9 Mo1 Mo2 O4 -158.5(3) . .
O1 Mo1 Mo2 O4 -178.5(3) . .
O12 Mo1 Mo2 O4 -91.7(3) . .
K2 Mo1 Mo2 O4 67.2(3) . .
K1 Mo1 Mo2 O4 141.8(3) . .
O10 Mo1 Mo2 O1 -86.6(2) . .
O11 Mo1 Mo2 O1 162.1(3) . .
O9 Mo1 Mo2 O1 20.0(2) . .
O4 Mo1 Mo2 O1 178.5(3) . .
O12 Mo1 Mo2 O1 86.7(2) . .
K2 Mo1 Mo2 O1 -114.31(19) . .
K1 Mo1 Mo2 O1 -39.78(18) . .
O10 Mo1 Mo2 O13 -174.4(2) . .
O11 Mo1 Mo2 O13 74.3(2) . .
O9 Mo1 Mo2 O13 -67.8(2) . .
O4 Mo1 Mo2 O13 90.7(3) . .
O1 Mo1 Mo2 O13 -87.8(2) . .
O12 Mo1 Mo2 O13 -1.06(18) . .
K2 Mo1 Mo2 O13 157.89(14) . .
K1 Mo1 Mo2 O13 -127.57(13) . .
O10 Mo1 Mo2 K2 27.72(19) . .
O11 Mo1 Mo2 K2 -83.6(2) . .
O9 Mo1 Mo2 K2 134.32(19) . .
O4 Mo1 Mo2 K2 -67.2(3) . .
O1 Mo1 Mo2 K2 114.31(19) . .
O12 Mo1 Mo2 K2 -158.96(13) . .
K1 Mo1 Mo2 K2 74.53(7) . .
O17 Mo3 Mo4 O21 1.8(3) . .
O16 Mo3 Mo4 O21 -111.5(3) . .
O5 Mo3 Mo4 O21 108.7(3) . .
O6 Mo3 Mo4 O21 -92.1(3) . .
O2 Mo3 Mo4 O21 85.3(3) . .
O18 Mo3 Mo4 O21 173.2(2) . .
O17 Mo3 Mo4 O20 117.2(3) . .
O16 Mo3 Mo4 O20 3.9(3) . .
O5 Mo3 Mo4 O20 -135.9(3) . .
O6 Mo3 Mo4 O20 23.4(4) . .
O2 Mo3 Mo4 O20 -159.2(3) . .
O18 Mo3 Mo4 O20 -71.3(3) . .
O17 Mo3 Mo4 O7 -104.9(2) . .
O16 Mo3 Mo4 O7 141.8(3) . .
O5 Mo3 Mo4 O7 2.0(2) . .
O6 Mo3 Mo4 O7 161.3(3) . .
O2 Mo3 Mo4 O7 -21.3(2) . .
O18 Mo3 Mo4 O7 66.6(2) . .
O17 Mo3 Mo4 O6 93.9(3) . .
O16 Mo3 Mo4 O6 -19.4(3) . .
O5 Mo3 Mo4 O6 -159.2(3) . .
O2 Mo3 Mo4 O6 177.4(3) . .
O18 Mo3 Mo4 O6 -94.7(3) . .
O17 Mo3 Mo4 O2 -83.6(2) . .
O16 Mo3 Mo4 O2 163.1(3) . .
O5 Mo3 Mo4 O2 23.3(2) . .
O6 Mo3 Mo4 O2 -177.4(3) . .
O18 Mo3 Mo4 O2 87.9(2) . .
O17 Mo3 Mo4 O19 -169.6(2) . .
O16 Mo3 Mo4 O19 77.1(3) . .
O5 Mo3 Mo4 O19 -62.7(2) . .
O6 Mo3 Mo4 O19 96.5(3) . .
O2 Mo3 Mo4 O19 -86.1(2) . .
O18 Mo3 Mo4 O19 1.85(17) . .
O17 Mo3 Mo4 K1 -43.04(18) . .
O16 Mo3 Mo4 K1 -156.3(2) . .
O5 Mo3 Mo4 K1 63.87(17) . .
O6 Mo3 Mo4 K1 -136.9(3) . .
O2 Mo3 Mo4 K1 40.53(18) . .
O18 Mo3 Mo4 K1 128.46(13) . .
O22 Mo5 Mo6 O27 -1.9(3) . .
O23 Mo5 Mo6 O27 -115.1(3) . .
O7 Mo5 Mo6 O27 103.3(2) . .
O8 Mo5 Mo6 O27 -94.1(3) . .
O3 Mo5 Mo6 O27 84.8(3) . .
O24 Mo5 Mo6 O27 171.5(2) . .
K2 Mo5 Mo6 O27 -37.18(19) 2_556 .
K1 Mo5 Mo6 O27 42.43(18) . .
O22 Mo5 Mo6 O26 111.5(3) . .
O23 Mo5 Mo6 O26 -1.7(3) . .
O7 Mo5 Mo6 O26 -143.2(3) . .
O8 Mo5 Mo6 O26 19.3(4) . .
O3 Mo5 Mo6 O26 -161.8(3) . .
O24 Mo5 Mo6 O26 -75.1(3) . .
K2 Mo5 Mo6 O26 76.2(3) 2_556 .
K1 Mo5 Mo6 O26 155.9(2) . .
O22 Mo5 Mo6 O9 -107.7(2) . .
O23 Mo5 Mo6 O9 139.1(3) . .
O7 Mo5 Mo6 O9 -2.4(2) . .
O8 Mo5 Mo6 O9 160.1(3) . .
O3 Mo5 Mo6 O9 -21.0(2) . .
O24 Mo5 Mo6 O9 65.7(2) . .
K2 Mo5 Mo6 O9 -142.94(19) 2_556 .
K1 Mo5 Mo6 O9 -63.32(17) . .
O22 Mo5 Mo6 O8 92.2(3) . .
O23 Mo5 Mo6 O8 -21.0(3) . .
O7 Mo5 Mo6 O8 -162.6(3) . .
O3 Mo5 Mo6 O8 178.9(3) . .
O24 Mo5 Mo6 O8 -94.4(3) . .
K2 Mo5 Mo6 O8 56.9(3) 2_556 .
K1 Mo5 Mo6 O8 136.5(3) . .
O22 Mo5 Mo6 O3 -86.7(3) . .
O23 Mo5 Mo6 O3 160.1(3) . .
O7 Mo5 Mo6 O3 18.6(2) . .
O8 Mo5 Mo6 O3 -178.9(3) . .
O24 Mo5 Mo6 O3 86.7(2) . .
K2 Mo5 Mo6 O3 -121.93(19) 2_556 .
K1 Mo5 Mo6 O3 -42.32(18) . .
O22 Mo5 Mo6 O25 -174.9(2) . .
O23 Mo5 Mo6 O25 71.9(3) . .
O7 Mo5 Mo6 O25 -69.6(2) . .
O8 Mo5 Mo6 O25 92.9(3) . .
O3 Mo5 Mo6 O25 -88.2(2) . .
O24 Mo5 Mo6 O25 -1.46(19) . .
K2 Mo5 Mo6 O25 149.87(15) 2_556 .
K1 Mo5 Mo6 O25 -130.52(14) . .
O22 Mo5 Mo6 K2 35.24(19) . 2_556
O23 Mo5 Mo6 K2 -77.9(2) . 2_556
O7 Mo5 Mo6 K2 140.51(19) . 2_556
O8 Mo5 Mo6 K2 -56.9(3) . 2_556
O3 Mo5 Mo6 K2 121.93(19) . 2_556
O24 Mo5 Mo6 K2 -151.33(15) . 2_556
K1 Mo5 Mo6 K2 79.61(8) . 2_556
O22 Mo5 Mo6 K3 59.8(2) . 2_556
O23 Mo5 Mo6 K3 -53.4(2) . 2_556
O7 Mo5 Mo6 K3 165.06(19) . 2_556
O8 Mo5 Mo6 K3 -32.4(3) . 2_556
O3 Mo5 Mo6 K3 146.49(19) . 2_556
O24 Mo5 Mo6 K3 -126.77(15) . 2_556
K2 Mo5 Mo6 K3 24.55(11) 2_556 2_556
K1 Mo5 Mo6 K3 104.17(9) . 2_556
O22 Mo5 Mo6 K1 -44.37(18) . .
O23 Mo5 Mo6 K1 -157.5(2) . .
O7 Mo5 Mo6 K1 60.89(18) . .
O8 Mo5 Mo6 K1 -136.5(3) . .
O3 Mo5 Mo6 K1 42.32(18) . .
O24 Mo5 Mo6 K1 129.06(13) . .
K2 Mo5 Mo6 K1 -79.61(8) 2_556 .
O22 Mo5 Mo6 K1 -9.50(19) . 2_556
O23 Mo5 Mo6 K1 -122.7(2) . 2_556
O7 Mo5 Mo6 K1 95.77(18) . 2_556
O8 Mo5 Mo6 K1 -101.7(3) . 2_556
O3 Mo5 Mo6 K1 77.20(18) . 2_556
O24 Mo5 Mo6 K1 163.94(13) . 2_556
K2 Mo5 Mo6 K1 -44.74(8) 2_556 2_556
K1 Mo5 Mo6 K1 34.88(7) . 2_556
O1 As1 K1 O27 -6.8(2) . 2_556
O2 As1 K1 O27 -124.2(3) . 2_556
O3 As1 K1 O27 114.6(3) . 2_556
O1 As1 K1 OW6 121.5(4) . .
O2 As1 K1 OW6 4.2(4) . .
O3 As1 K1 OW6 -117.0(4) . .
O1 As1 K1 O10 -115.6(3) . 2_556
O2 As1 K1 O10 127.1(3) . 2_556
O3 As1 K1 O10 5.9(2) . 2_556
O1 As1 K1 O3 -121.5(2) . .
O2 As1 K1 O3 121.2(2) . .
O2 As1 K1 O1 -117.3(2) . .
O3 As1 K1 O1 121.5(2) . .
O1 As1 K1 O2 117.3(2) . .
O3 As1 K1 O2 -121.2(2) . .
O1 As1 K1 O27 -88.05(19) . .
O2 As1 K1 O27 154.6(2) . .
O3 As1 K1 O27 33.44(19) . .
O1 As1 K1 O22 -156.51(19) . .
O2 As1 K1 O22 86.18(19) . .
O3 As1 K1 O22 -35.02(19) . .
O1 As1 K1 O10 -31.10(18) . .
O2 As1 K1 O10 -148.4(2) . .
O3 As1 K1 O10 90.39(19) . .
O1 As1 K1 K3 57.93(19) . .
O2 As1 K1 K3 -59.38(19) . .
O3 As1 K1 K3 179.4(2) . .
O1 As1 K1 Mo6 -92.80(16) . .
O2 As1 K1 Mo6 149.90(17) . .
O3 As1 K1 Mo6 28.69(16) . .
O27 Mo6 K1 O27 37.7(3) . 2_556
O26 Mo6 K1 O27 26.6(5) . 2_556
O9 Mo6 K1 O27 -70.71(19) . 2_556
O8 Mo6 K1 O27 136.53(19) . 2_556
O3 Mo6 K1 O27 -160.1(2) . 2_556
O25 Mo6 K1 O27 -142.12(19) . 2_556
Mo5 Mo6 K1 O27 158.27(14) . 2_556
K2 Mo6 K1 O27 88.22(14) 2_556 2_556
K3 Mo6 K1 O27 43.13(17) 2_556 2_556
K1 Mo6 K1 O27 12.61(12) 2_556 2_556
O27 Mo6 K1 OW6 -68.8(5) . .
O26 Mo6 K1 OW6 -79.9(7) . .
O9 Mo6 K1 OW6 -177.2(5) . .
O8 Mo6 K1 OW6 30.1(5) . .
O3 Mo6 K1 OW6 93.4(5) . .
O25 Mo6 K1 OW6 111.4(5) . .
Mo5 Mo6 K1 OW6 51.8(5) . .
K2 Mo6 K1 OW6 -18.2(5) 2_556 .
K3 Mo6 K1 OW6 -63.3(5) 2_556 .
K1 Mo6 K1 OW6 -93.8(5) 2_556 .
O27 Mo6 K1 O10 -26.7(2) . 2_556
O26 Mo6 K1 O10 -37.8(4) . 2_556
O9 Mo6 K1 O10 -135.11(18) . 2_556
O8 Mo6 K1 O10 72.14(18) . 2_556
O3 Mo6 K1 O10 135.5(2) . 2_556
O25 Mo6 K1 O10 153.49(18) . 2_556
Mo5 Mo6 K1 O10 93.87(12) . 2_556
K2 Mo6 K1 O10 23.82(12) 2_556 2_556
K3 Mo6 K1 O10 -21.26(15) 2_556 2_556
K1 Mo6 K1 O10 -51.79(11) 2_556 2_556
O27 Mo6 K1 O3 -162.2(3) . .
O26 Mo6 K1 O3 -173.3(4) . .
O9 Mo6 K1 O3 89.4(2) . .
O8 Mo6 K1 O3 -63.4(2) . .
O25 Mo6 K1 O3 18.0(2) . .
Mo5 Mo6 K1 O3 -41.63(18) . .
K2 Mo6 K1 O3 -111.68(19) 2_556 .
K3 Mo6 K1 O3 -156.8(2) 2_556 .
K1 Mo6 K1 O3 172.7(2) 2_556 .
O27 Mo6 K1 O1 132.5(2) . .
O26 Mo6 K1 O1 121.5(4) . .
O9 Mo6 K1 O1 24.16(17) . .
O8 Mo6 K1 O1 -128.60(17) . .
O3 Mo6 K1 O1 -65.2(2) . .
O25 Mo6 K1 O1 -47.25(18) . .
Mo5 Mo6 K1 O1 -106.86(10) . .
K2 Mo6 K1 O1 -176.91(11) 2_556 .
K3 Mo6 K1 O1 138.00(13) 2_556 .
K1 Mo6 K1 O1 107.48(12) 2_556 .
O27 Mo6 K1 O2 -176.1(2) . .
O26 Mo6 K1 O2 172.9(4) . .
O9 Mo6 K1 O2 75.58(17) . .
O8 Mo6 K1 O2 -77.17(17) . .
O3 Mo6 K1 O2 -13.81(19) . .
O25 Mo6 K1 O2 4.17(18) . .
Mo5 Mo6 K1 O2 -55.44(10) . .
K2 Mo6 K1 O2 -125.49(11) 2_556 .
K3 Mo6 K1 O2 -170.58(13) 2_556 .
K1 Mo6 K1 O2 158.90(13) 2_556 .
O26 Mo6 K1 O27 -11.1(5) . .
O9 Mo6 K1 O27 -108.4(3) . .
O8 Mo6 K1 O27 98.9(3) . .
O3 Mo6 K1 O27 162.2(3) . .
O25 Mo6 K1 O27 -179.8(3) . .
Mo5 Mo6 K1 O27 120.6(2) . .
K2 Mo6 K1 O27 50.6(2) 2_556 .
K3 Mo6 K1 O27 5.5(2) 2_556 .
K1 Mo6 K1 O27 -25.0(2) 2_556 .
O27 Mo6 K1 As1 168.5(2) . .
O26 Mo6 K1 As1 157.4(4) . .
O9 Mo6 K1 As1 60.12(14) . .
O8 Mo6 K1 As1 -92.63(14) . .
O3 Mo6 K1 As1 -29.26(17) . .
O25 Mo6 K1 As1 -11.28(15) . .
Mo5 Mo6 K1 As1 -70.90(3) . .
K2 Mo6 K1 As1 -140.95(7) 2_556 .
K3 Mo6 K1 As1 173.96(9) 2_556 .
K1 Mo6 K1 As1 143.44(8) 2_556 .
O27 Mo6 K1 O22 -97.2(2) . .
O26 Mo6 K1 O22 -108.3(4) . .
O9 Mo6 K1 O22 154.39(17) . .
O8 Mo6 K1 O22 1.63(17) . .
O3 Mo6 K1 O22 65.0(2) . .
O25 Mo6 K1 O22 82.98(18) . .
Mo5 Mo6 K1 O22 23.37(10) . .
K2 Mo6 K1 O22 -46.68(11) 2_556 .
K3 Mo6 K1 O22 -91.77(14) 2_556 .
K1 Mo6 K1 O22 -122.29(12) 2_556 .
O27 Mo6 K1 O10 72.7(2) . .
O26 Mo6 K1 O10 61.7(4) . .
O9 Mo6 K1 O10 -35.65(17) . .
O8 Mo6 K1 O10 171.60(17) . .
O3 Mo6 K1 O10 -125.0(2) . .
O25 Mo6 K1 O10 -107.05(18) . .
Mo5 Mo6 K1 O10 -166.67(10) . .
K2 Mo6 K1 O10 123.28(11) 2_556 .
K3 Mo6 K1 O10 78.20(13) 2_556 .
K1 Mo6 K1 O10 47.67(11) 2_556 .
O27 Mo6 K1 K3 96.5(3) . .
O26 Mo6 K1 K3 85.5(5) . .
O9 Mo6 K1 K3 -11.8(2) . .
O8 Mo6 K1 K3 -164.6(2) . .
O3 Mo6 K1 K3 -101.2(3) . .
O25 Mo6 K1 K3 -83.2(2) . .
Mo5 Mo6 K1 K3 -142.85(19) . .
K2 Mo6 K1 K3 147.10(19) 2_556 .
K3 Mo6 K1 K3 102.01(18) 2_556 .
K1 Mo6 K1 K3 71.49(18) 2_556 .
O15 Mo2 K2 OW5 -166.0(5) . .
O14 Mo2 K2 OW5 -65.9(4) . .
O5 Mo2 K2 OW5 178.2(4) . .
O4 Mo2 K2 OW5 27.9(4) . .
O1 Mo2 K2 OW5 100.1(3) . .
O13 Mo2 K2 OW5 29.2(4) . .
Mo1 Mo2 K2 OW5 63.1(3) . .
O14 Mo2 K2 O15 100.1(4) . .
O5 Mo2 K2 O15 -15.8(4) . .
O4 Mo2 K2 O15 -166.1(4) . .
O1 Mo2 K2 O15 -94.0(3) . .
O13 Mo2 K2 O15 -164.8(4) . .
Mo1 Mo2 K2 O15 -130.9(3) . .
O15 Mo2 K2 OW8 -100.9(5) . .
O14 Mo2 K2 OW8 -0.8(4) . .
O5 Mo2 K2 OW8 -116.8(5) . .
O4 Mo2 K2 OW8 93.0(4) . .
O1 Mo2 K2 OW8 165.1(4) . .
O13 Mo2 K2 OW8 94.2(5) . .
Mo1 Mo2 K2 OW8 128.2(4) . .
O15 Mo2 K2 O27 54.5(3) . 2_556
O14 Mo2 K2 O27 154.6(2) . 2_556
O5 Mo2 K2 O27 38.7(3) . 2_556
O4 Mo2 K2 O27 -111.6(2) . 2_556
O1 Mo2 K2 O27 -39.43(18) . 2_556
O13 Mo2 K2 O27 -110.3(2) . 2_556
Mo1 Mo2 K2 O27 -76.39(14) . 2_556
O15 Mo2 K2 O22 136.1(4) . 2_556
O14 Mo2 K2 O22 -123.8(3) . 2_556
O5 Mo2 K2 O22 120.3(3) . 2_556
O4 Mo2 K2 O22 -30.0(3) . 2_556
O1 Mo2 K2 O22 42.1(3) . 2_556
O13 Mo2 K2 O22 -28.7(3) . 2_556
Mo1 Mo2 K2 O22 5.2(2) . 2_556
O15 Mo2 K2 O8 24.8(4) . 2_556
O14 Mo2 K2 O8 124.9(4) . 2_556
O5 Mo2 K2 O8 8.9(4) . 2_556
O4 Mo2 K2 O8 -141.3(4) . 2_556
O1 Mo2 K2 O8 -69.2(3) . 2_556
O13 Mo2 K2 O8 -140.1(4) . 2_556
Mo1 Mo2 K2 O8 -106.1(3) . 2_556
O15 Mo2 K2 O10 114.3(3) . .
O14 Mo2 K2 O10 -145.6(2) . .
O5 Mo2 K2 O10 98.5(3) . .
O4 Mo2 K2 O10 -51.8(2) . .
O1 Mo2 K2 O10 20.39(16) . .
O13 Mo2 K2 O10 -50.5(2) . .
Mo1 Mo2 K2 O10 -16.57(11) . .
O15 Mo2 K2 OW9 -86.8(4) . .
O14 Mo2 K2 OW9 13.3(3) . .
O5 Mo2 K2 OW9 -102.6(3) . .
O4 Mo2 K2 OW9 107.1(3) . .
O1 Mo2 K2 OW9 179.3(3) . .
O13 Mo2 K2 OW9 108.4(3) . .
Mo1 Mo2 K2 OW9 142.3(3) . .
O15 Mo2 K2 O4 166.1(4) . .
O14 Mo2 K2 O4 -93.8(2) . .
O5 Mo2 K2 O4 150.3(3) . .
O1 Mo2 K2 O4 72.1(2) . .
O13 Mo2 K2 O4 1.3(3) . .
Mo1 Mo2 K2 O4 35.18(16) . .
O15 Mo2 K2 Mo6 40.2(3) . 2_556
O14 Mo2 K2 Mo6 140.3(2) . 2_556
O5 Mo2 K2 Mo6 24.4(3) . 2_556
O4 Mo2 K2 Mo6 -125.9(2) . 2_556
O1 Mo2 K2 Mo6 -53.71(16) . 2_556
O13 Mo2 K2 Mo6 -124.6(2) . 2_556
Mo1 Mo2 K2 Mo6 -90.67(12) . 2_556
O15 Mo2 K2 Mo5 99.6(5) . 2_556
O14 Mo2 K2 Mo5 -160.3(4) . 2_556
O5 Mo2 K2 Mo5 83.7(5) . 2_556
O4 Mo2 K2 Mo5 -66.5(4) . 2_556
O1 Mo2 K2 Mo5 5.6(4) . 2_556
O13 Mo2 K2 Mo5 -65.2(5) . 2_556
Mo1 Mo2 K2 Mo5 -31.3(4) . 2_556
OW5 K2 K3 O17 55.9(8) . .
O15 K2 K3 O17 20.7(2) . .
OW8 K2 K3 O17 132.3(5) . .
O27 K2 K3 O17 -89.1(2) 2_556 .
O22 K2 K3 O17 -123.7(3) 2_556 .
O8 K2 K3 O17 -146.2(2) 2_556 .
O10 K2 K3 O17 -40.2(2) . .
OW9 K2 K3 O17 89.2(3) . .
O4 K2 K3 O17 14.3(2) . .
Mo6 K2 K3 O17 -119.2(2) 2_556 .
Mo5 K2 K3 O17 -139.56(18) 2_556 .
Mo2 K2 K3 O17 21.15(17) . .
OW5 K2 K3 O15 35.2(8) . .
OW8 K2 K3 O15 111.6(5) . .
O27 K2 K3 O15 -109.8(2) 2_556 .
O22 K2 K3 O15 -144.4(3) 2_556 .
O8 K2 K3 O15 -166.9(2) 2_556 .
O10 K2 K3 O15 -60.9(2) . .
OW9 K2 K3 O15 68.5(3) . .
O4 K2 K3 O15 -6.4(2) . .
Mo6 K2 K3 O15 -139.9(2) 2_556 .
Mo5 K2 K3 O15 -160.3(2) 2_556 .
Mo2 K2 K3 O15 0.45(17) . .
OW5 K2 K3 O4W -122.2(7) . 1_545
O15 K2 K3 O4W -157.5(3) . 1_545
OW8 K2 K3 O4W -45.8(6) . 1_545
O27 K2 K3 O4W 92.8(3) 2_556 1_545
O22 K2 K3 O4W 58.1(4) 2_556 1_545
O8 K2 K3 O4W 35.7(3) 2_556 1_545
O10 K2 K3 O4W 141.6(3) . 1_545
OW9 K2 K3 O4W -89.0(3) . 1_545
O4 K2 K3 O4W -163.8(2) . 1_545
Mo6 K2 K3 O4W 62.6(2) 2_556 1_545
Mo5 K2 K3 O4W 42.3(3) 2_556 1_545
Mo2 K2 K3 O4W -157.0(3) . 1_545
OW5 K2 K3 OW7 -49.8(8) . .
O15 K2 K3 OW7 -85.0(3) . .
OW8 K2 K3 OW7 26.6(6) . .
O27 K2 K3 OW7 165.2(2) 2_556 .
O22 K2 K3 OW7 130.6(3) 2_556 .
O8 K2 K3 OW7 108.1(2) 2_556 .
O10 K2 K3 OW7 -145.9(2) . .
OW9 K2 K3 OW7 -16.6(3) . .
O4 K2 K3 OW7 -91.4(2) . .
Mo6 K2 K3 OW7 135.1(2) 2_556 .
Mo5 K2 K3 OW7 114.7(2) 2_556 .
Mo2 K2 K3 OW7 -84.6(2) . .
OW5 K2 K3 O26 -169.1(7) . 2_556
O15 K2 K3 O26 155.6(3) . 2_556
OW8 K2 K3 O26 -92.7(5) . 2_556
O27 K2 K3 O26 45.85(17) 2_556 2_556
O22 K2 K3 O26 11.2(3) 2_556 2_556
O8 K2 K3 O26 -11.22(17) 2_556 2_556
O10 K2 K3 O26 94.70(19) . 2_556
OW9 K2 K3 O26 -135.9(3) . 2_556
O4 K2 K3 O26 149.25(18) . 2_556
Mo6 K2 K3 O26 15.72(12) 2_556 2_556
Mo5 K2 K3 O26 -4.63(17) 2_556 2_556
Mo2 K2 K3 O26 156.07(17) . 2_556
OW5 K2 K3 OW6 127.4(8) . .
O15 K2 K3 OW6 92.2(3) . .
OW8 K2 K3 OW6 -156.2(6) . .
O27 K2 K3 OW6 -17.6(2) 2_556 .
O22 K2 K3 OW6 -52.2(3) 2_556 .
O8 K2 K3 OW6 -74.7(3) 2_556 .
O10 K2 K3 OW6 31.3(3) . .
OW9 K2 K3 OW6 160.7(3) . .
O4 K2 K3 OW6 85.8(3) . .
Mo6 K2 K3 OW6 -47.7(2) 2_556 .
Mo5 K2 K3 OW6 -68.1(2) 2_556 .
Mo2 K2 K3 OW6 92.6(2) . .
OW5 K2 K3 O27 145.0(8) . 2_556
O15 K2 K3 O27 109.8(2) . 2_556
OW8 K2 K3 O27 -138.6(5) . 2_556
O22 K2 K3 O27 -34.6(2) 2_556 2_556
O8 K2 K3 O27 -57.08(16) 2_556 2_556
O10 K2 K3 O27 48.85(17) . 2_556
OW9 K2 K3 O27 178.2(3) . 2_556
O4 K2 K3 O27 103.40(18) . 2_556
Mo6 K2 K3 O27 -30.13(12) 2_556 2_556
Mo5 K2 K3 O27 -50.49(14) 2_556 2_556
Mo2 K2 K3 O27 110.22(15) . 2_556
OW5 K2 K3 Mo6 175.1(7) . 2_556
O15 K2 K3 Mo6 139.9(2) . 2_556
OW8 K2 K3 Mo6 -108.4(5) . 2_556
O27 K2 K3 Mo6 30.13(12) 2_556 2_556
O22 K2 K3 Mo6 -4.5(2) 2_556 2_556
O8 K2 K3 Mo6 -26.95(10) 2_556 2_556
O10 K2 K3 Mo6 78.98(14) . 2_556
OW9 K2 K3 Mo6 -151.6(3) . 2_556
O4 K2 K3 Mo6 133.53(14) . 2_556
Mo5 K2 K3 Mo6 -20.36(9) 2_556 2_556
Mo2 K2 K3 Mo6 140.35(10) . 2_556
OW5 K2 K3 K1 103.6(7) . .
O15 K2 K3 K1 68.39(19) . .
OW8 K2 K3 K1 -180.0(5) . .
O27 K2 K3 K1 -41.38(13) 2_556 .
O22 K2 K3 K1 -76.0(2) 2_556 .
O8 K2 K3 K1 -98.46(13) 2_556 .
O10 K2 K3 K1 7.46(13) . .
OW9 K2 K3 K1 136.9(3) . .
O4 K2 K3 K1 62.01(13) . .
Mo6 K2 K3 K1 -71.51(7) 2_556 .
Mo5 K2 K3 K1 -91.87(10) 2_556 .
Mo2 K2 K3 K1 68.84(6) . .
O27 K1 K3 O17 169.6(2) 2_556 .
OW6 K1 K3 O17 -90.7(3) . .
O10 K1 K3 O17 -145.5(2) 2_556 .
O3 K1 K3 O17 39.7(3) . .
O1 K1 K3 O17 65.79(18) . .
O2 K1 K3 O17 12.02(18) . .
O27 K1 K3 O17 143.3(2) . .
As1 K1 K3 O17 39.18(17) . .
O22 K1 K3 O17 -60.4(3) . .
O10 K1 K3 O17 118.22(18) . .
Mo6 K1 K3 O17 97.7(2) . .
O27 K1 K3 O15 93.7(2) 2_556 .
OW6 K1 K3 O15 -166.5(3) . .
O10 K1 K3 O15 138.62(19) 2_556 .
O3 K1 K3 O15 -36.2(3) . .
O1 K1 K3 O15 -10.07(17) . .
O2 K1 K3 O15 -63.84(17) . .
O27 K1 K3 O15 67.4(3) . .
As1 K1 K3 O15 -36.68(17) . .
O22 K1 K3 O15 -136.3(2) . .
O10 K1 K3 O15 42.36(17) . .
Mo6 K1 K3 O15 21.8(2) . .
O27 K1 K3 O4W -78.3(3) 2_556 1_545
OW6 K1 K3 O4W 21.5(4) . 1_545
O10 K1 K3 O4W -33.3(3) 2_556 1_545
O3 K1 K3 O4W 151.9(3) . 1_545
O1 K1 K3 O4W 178.0(3) . 1_545
O2 K1 K3 O4W 124.2(3) . 1_545
O27 K1 K3 O4W -104.5(3) . 1_545
As1 K1 K3 O4W 151.4(3) . 1_545
O22 K1 K3 O4W 51.8(4) . 1_545
O10 K1 K3 O4W -129.6(3) . 1_545
Mo6 K1 K3 O4W -150.1(2) . 1_545
O27 K1 K3 OW7 90.6(4) 2_556 .
OW6 K1 K3 OW7 -169.6(5) . .
O10 K1 K3 OW7 135.5(4) 2_556 .
O3 K1 K3 OW7 -39.3(5) . .
O1 K1 K3 OW7 -13.2(4) . .
O2 K1 K3 OW7 -66.9(4) . .
O27 K1 K3 OW7 64.3(5) . .
As1 K1 K3 OW7 -39.8(4) . .
O22 K1 K3 OW7 -139.3(4) . .
O10 K1 K3 OW7 39.3(4) . .
Mo6 K1 K3 OW7 18.7(5) . .
O27 K1 K3 O26 -32.80(18) 2_556 2_556
OW6 K1 K3 O26 67.0(3) . 2_556
O10 K1 K3 O26 12.1(2) 2_556 2_556
O3 K1 K3 O26 -162.7(2) . 2_556
O1 K1 K3 O26 -136.57(17) . 2_556
O2 K1 K3 O26 169.66(17) . 2_556
O27 K1 K3 O26 -59.1(3) . 2_556
As1 K1 K3 O26 -163.18(14) . 2_556
O22 K1 K3 O26 97.3(2) . 2_556
O10 K1 K3 O26 -84.14(17) . 2_556
Mo6 K1 K3 O26 -104.7(2) . 2_556
O27 K1 K3 OW6 -99.8(3) 2_556 .
O10 K1 K3 OW6 -54.8(3) 2_556 .
O3 K1 K3 OW6 130.4(4) . .
O1 K1 K3 OW6 156.5(3) . .
O2 K1 K3 OW6 102.7(3) . .
O27 K1 K3 OW6 -126.0(3) . .
As1 K1 K3 OW6 129.9(3) . .
O22 K1 K3 OW6 30.3(3) . .
O10 K1 K3 OW6 -151.1(3) . .
Mo6 K1 K3 OW6 -171.6(3) . .
OW6 K1 K3 O27 99.8(3) . 2_556
O10 K1 K3 O27 44.92(19) 2_556 2_556
O3 K1 K3 O27 -129.9(3) . 2_556
O1 K1 K3 O27 -103.77(17) . 2_556
O2 K1 K3 O27 -157.54(18) . 2_556
O27 K1 K3 O27 -26.3(3) . 2_556
As1 K1 K3 O27 -130.38(16) . 2_556
O22 K1 K3 O27 130.0(2) . 2_556
O10 K1 K3 O27 -51.34(16) . 2_556
Mo6 K1 K3 O27 -71.9(2) . 2_556
O27 K1 K3 K2 45.11(15) 2_556 .
OW6 K1 K3 K2 144.9(3) . .
O10 K1 K3 K2 90.03(16) 2_556 .
O3 K1 K3 K2 -84.8(2) . .
O1 K1 K3 K2 -58.66(12) . .
O2 K1 K3 K2 -112.43(12) . .
O27 K1 K3 K2 18.8(2) . .
As1 K1 K3 K2 -85.27(10) . .
O22 K1 K3 K2 175.2(2) . .
O10 K1 K3 K2 -6.23(11) . .
Mo6 K1 K3 K2 -26.8(2) . .
O27 K1 K3 Mo6 -16.96(13) 2_556 2_556
OW6 K1 K3 Mo6 82.8(3) . 2_556
O10 K1 K3 Mo6 27.96(15) 2_556 2_556
O3 K1 K3 Mo6 -146.8(2) . 2_556
O1 K1 K3 Mo6 -120.73(11) . 2_556
O2 K1 K3 Mo6 -174.50(12) . 2_556
O27 K1 K3 Mo6 -43.2(2) . 2_556
As1 K1 K3 Mo6 -147.34(8) . 2_556
O22 K1 K3 Mo6 113.1(2) . 2_556
O10 K1 K3 Mo6 -68.30(10) . 2_556
Mo6 K1 K3 Mo6 -88.84(17) . 2_556
O2 As1 O1 Mo1 161.0(3) . .
O3 As1 O1 Mo1 63.8(3) . .
K1 As1 O1 Mo1 109.8(3) . .
O2 As1 O1 Mo2 -66.0(3) . .
O3 As1 O1 Mo2 -163.3(3) . .
K1 As1 O1 Mo2 -117.2(3) . .
O2 As1 O1 K1 51.21(18) . .
O3 As1 O1 K1 -46.06(18) . .
O10 Mo1 O1 As1 -119.7(3) . .
O11 Mo1 O1 As1 88.6(7) . .
O9 Mo1 O1 As1 -21.0(3) . .
O4 Mo1 O1 As1 141.9(3) . .
O12 Mo1 O1 As1 59.6(3) . .
Mo2 Mo1 O1 As1 142.8(4) . .
K2 Mo1 O1 As1 -163.0(3) . .
K1 Mo1 O1 As1 -100.2(3) . .
O10 Mo1 O1 Mo2 97.5(2) . .
O11 Mo1 O1 Mo2 -54.1(7) . .
O9 Mo1 O1 Mo2 -163.7(2) . .
O4 Mo1 O1 Mo2 -0.85(18) . .
O12 Mo1 O1 Mo2 -83.22(18) . .
K2 Mo1 O1 Mo2 54.26(13) . .
K1 Mo1 O1 Mo2 117.0(2) . .
O10 Mo1 O1 K1 -19.5(2) . .
O11 Mo1 O1 K1 -171.2(6) . .
O9 Mo1 O1 K1 79.2(2) . .
O4 Mo1 O1 K1 -117.9(2) . .
O12 Mo1 O1 K1 159.8(2) . .
Mo2 Mo1 O1 K1 -117.0(2) . .
K2 Mo1 O1 K1 -62.76(14) . .
O15 Mo2 O1 As1 119.4(3) . .
O14 Mo2 O1 As1 -85.9(8) . .
O5 Mo2 O1 As1 20.7(3) . .
O4 Mo2 O1 As1 -143.1(3) . .
O13 Mo2 O1 As1 -60.5(3) . .
Mo1 Mo2 O1 As1 -144.0(4) . .
K2 Mo2 O1 As1 158.8(3) . .
O15 Mo2 O1 Mo1 -96.6(2) . .
O14 Mo2 O1 Mo1 58.1(8) . .
O5 Mo2 O1 Mo1 164.7(2) . .
O4 Mo2 O1 Mo1 0.86(18) . .
O13 Mo2 O1 Mo1 83.47(18) . .
K2 Mo2 O1 Mo1 -57.22(15) . .
O15 Mo2 O1 K1 15.2(2) . .
O14 Mo2 O1 K1 169.9(7) . .
O5 Mo2 O1 K1 -83.5(2) . .
O4 Mo2 O1 K1 112.7(2) . .
O13 Mo2 O1 K1 -164.7(2) . .
Mo1 Mo2 O1 K1 111.8(2) . .
K2 Mo2 O1 K1 54.59(16) . .
O27 K1 O1 As1 174.99(18) 2_556 .
OW6 K1 O1 As1 -94.4(4) . .
O10 K1 O1 As1 103.3(3) 2_556 .
O3 K1 O1 As1 33.64(14) . .
O2 K1 O1 As1 -35.74(15) . .
O27 K1 O1 As1 86.82(17) . .
O22 K1 O1 As1 24.18(19) . .
O10 K1 O1 As1 140.3(2) . .
K3 K1 O1 As1 -127.42(16) . .
Mo6 K1 O1 As1 69.04(13) . .
O27 K1 O1 Mo1 46.9(2) 2_556 .
OW6 K1 O1 Mo1 137.5(4) . .
O10 K1 O1 Mo1 -24.8(3) 2_556 .
O3 K1 O1 Mo1 -94.5(2) . .
O2 K1 O1 Mo1 -163.8(2) . .
O27 K1 O1 Mo1 -41.27(17) . .
As1 K1 O1 Mo1 -128.1(3) . .
O22 K1 O1 Mo1 -103.91(18) . .
O10 K1 O1 Mo1 12.16(14) . .
K3 K1 O1 Mo1 104.49(17) . .
Mo6 K1 O1 Mo1 -59.05(14) . .
O27 K1 O1 Mo2 -57.9(2) 2_556 .
OW6 K1 O1 Mo2 32.7(5) . .
O10 K1 O1 Mo2 -129.6(2) 2_556 .
O3 K1 O1 Mo2 160.8(2) . .
O2 K1 O1 Mo2 91.4(2) . .
O27 K1 O1 Mo2 -146.06(19) . .
As1 K1 O1 Mo2 127.1(3) . .
O22 K1 O1 Mo2 151.30(16) . .
O10 K1 O1 Mo2 -92.6(2) . .
K3 K1 O1 Mo2 -0.30(18) . .
Mo6 K1 O1 Mo2 -163.84(19) . .
O1 As1 O2 Mo4 -161.9(3) . .
O3 As1 O2 Mo4 -64.5(3) . .
K1 As1 O2 Mo4 -110.7(3) . .
O1 As1 O2 Mo3 63.5(3) . .
O3 As1 O2 Mo3 160.9(3) . .
K1 As1 O2 Mo3 114.6(3) . .
O1 As1 O2 K1 -51.14(18) . .
O3 As1 O2 K1 46.23(18) . .
O21 Mo4 O2 As1 115.0(3) . .
O20 Mo4 O2 As1 -82.7(8) . .
O7 Mo4 O2 As1 16.9(3) . .
O6 Mo4 O2 As1 -146.4(3) . .
O19 Mo4 O2 As1 -60.9(3) . .
Mo3 Mo4 O2 As1 -145.0(4) . .
K1 Mo4 O2 As1 100.1(3) . .
O21 Mo4 O2 Mo3 -100.0(2) . .
O20 Mo4 O2 Mo3 62.4(8) . .
O7 Mo4 O2 Mo3 162.0(2) . .
O6 Mo4 O2 Mo3 -1.43(17) . .
O19 Mo4 O2 Mo3 84.10(18) . .
K1 Mo4 O2 Mo3 -114.9(2) . .
O21 Mo4 O2 K1 14.9(2) . .
O20 Mo4 O2 K1 177.2(7) . .
O7 Mo4 O2 K1 -83.2(2) . .
O6 Mo4 O2 K1 113.4(2) . .
O19 Mo4 O2 K1 -161.0(2) . .
Mo3 Mo4 O2 K1 114.9(2) . .
O17 Mo3 O2 As1 -116.1(3) . .
O16 Mo3 O2 As1 91.3(7) . .
O5 Mo3 O2 As1 -15.9(3) . .
O6 Mo3 O2 As1 145.8(3) . .
O18 Mo3 O2 As1 62.1(3) . .
Mo4 Mo3 O2 As1 144.4(4) . .
O17 Mo3 O2 Mo4 99.6(2) . .
O16 Mo3 O2 Mo4 -53.1(8) . .
O5 Mo3 O2 Mo4 -160.3(2) . .
O6 Mo3 O2 Mo4 1.43(17) . .
O18 Mo3 O2 Mo4 -82.29(18) . .
O17 Mo3 O2 K1 -13.0(2) . .
O16 Mo3 O2 K1 -165.6(6) . .
O5 Mo3 O2 K1 87.2(2) . .
O6 Mo3 O2 K1 -111.1(2) . .
O18 Mo3 O2 K1 165.2(2) . .
Mo4 Mo3 O2 K1 -112.5(2) . .
O27 K1 O2 As1 93.0(3) 2_556 .
OW6 K1 O2 As1 -176.9(3) . .
O10 K1 O2 As1 -95.0(3) 2_556 .
O3 K1 O2 As1 -33.75(15) . .
O1 K1 O2 As1 35.61(15) . .
O27 K1 O2 As1 -26.7(2) . .
O22 K1 O2 As1 -86.96(17) . .
O10 K1 O2 As1 32.31(19) . .
K3 K1 O2 As1 126.21(17) . .
Mo6 K1 O2 As1 -24.99(14) . .
O27 K1 O2 Mo4 -140.3(3) 2_556 .
OW6 K1 O2 Mo4 -50.2(3) . .
O10 K1 O2 Mo4 31.7(4) 2_556 .
O3 K1 O2 Mo4 92.9(2) . .
O1 K1 O2 Mo4 162.3(2) . .
O27 K1 O2 Mo4 99.96(19) . .
As1 K1 O2 Mo4 126.7(3) . .
O22 K1 O2 Mo4 39.71(17) . .
O10 K1 O2 Mo4 158.97(16) . .
K3 K1 O2 Mo4 -107.12(17) . .
Mo6 K1 O2 Mo4 101.68(16) . .
O27 K1 O2 Mo3 -35.6(4) 2_556 .
OW6 K1 O2 Mo3 54.5(3) . .
O10 K1 O2 Mo3 136.4(3) 2_556 .
O3 K1 O2 Mo3 -162.4(2) . .
O1 K1 O2 Mo3 -93.0(2) . .
O27 K1 O2 Mo3 -155.34(16) . .
As1 K1 O2 Mo3 -128.6(3) . .
O22 K1 O2 Mo3 144.41(19) . .
O10 K1 O2 Mo3 -96.32(18) . .
K3 K1 O2 Mo3 -2.42(18) . .
Mo6 K1 O2 Mo3 -153.62(16) . .
O1 As1 O3 Mo5 163.1(3) . .
O2 As1 O3 Mo5 66.0(3) . .
K1 As1 O3 Mo5 114.7(3) . .
O1 As1 O3 Mo6 -62.5(3) . .
O2 As1 O3 Mo6 -159.5(3) . .
K1 As1 O3 Mo6 -110.9(3) . .
O1 As1 O3 K1 48.40(18) . .
O2 As1 O3 K1 -48.65(18) . .
O22 Mo5 O3 As1 -118.2(3) . .
O23 Mo5 O3 As1 80.4(7) . .
O7 Mo5 O3 As1 -19.2(3) . .
O8 Mo5 O3 As1 145.9(3) . .
O24 Mo5 O3 As1 62.1(3) . .
Mo6 Mo5 O3 As1 145.3(4) . .
K2 Mo5 O3 As1 -165.7(3) 2_556 .
K1 Mo5 O3 As1 -105.3(3) . .
O22 Mo5 O3 Mo6 96.6(2) . .
O23 Mo5 O3 Mo6 -64.9(7) . .
O7 Mo5 O3 Mo6 -164.4(2) . .
O8 Mo5 O3 Mo6 0.63(18) . .
O24 Mo5 O3 Mo6 -83.16(18) . .
K2 Mo5 O3 Mo6 48.98(15) 2_556 .
K1 Mo5 O3 Mo6 109.5(2) . .
O22 Mo5 O3 K1 -12.9(2) . .
O23 Mo5 O3 K1 -174.3(6) . .
O7 Mo5 O3 K1 86.1(2) . .
O8 Mo5 O3 K1 -108.8(2) . .
O24 Mo5 O3 K1 167.4(2) . .
Mo6 Mo5 O3 K1 -109.5(2) . .
K2 Mo5 O3 K1 -60.49(16) 2_556 .
O27 Mo6 O3 As1 117.4(3) . .
O26 Mo6 O3 As1 -86.2(8) . .
O9 Mo6 O3 As1 18.7(3) . .
O8 Mo6 O3 As1 -144.3(3) . .
O25 Mo6 O3 As1 -60.6(3) . .
Mo5 Mo6 O3 As1 -143.7(4) . .
K2 Mo6 O3 As1 165.8(3) 2_556 .
K3 Mo6 O3 As1 148.7(2) 2_556 .
K1 Mo6 O3 As1 103.7(3) . .
K1 Mo6 O3 As1 97.1(3) 2_556 .
O27 Mo6 O3 Mo5 -98.9(2) . .
O26 Mo6 O3 Mo5 57.5(8) . .
O9 Mo6 O3 Mo5 162.5(2) . .
O8 Mo6 O3 Mo5 -0.63(18) . .
O25 Mo6 O3 Mo5 83.10(18) . .
K2 Mo6 O3 Mo5 -50.47(14) 2_556 .
K3 Mo6 O3 Mo5 -67.6(3) 2_556 .
K1 Mo6 O3 Mo5 -112.6(2) . .
K1 Mo6 O3 Mo5 -119.19(13) 2_556 .
O27 Mo6 O3 K1 13.7(2) . .
O26 Mo6 O3 K1 170.1(7) . .
O9 Mo6 O3 K1 -85.0(2) . .
O8 Mo6 O3 K1 111.9(2) . .
O25 Mo6 O3 K1 -164.3(2) . .
Mo5 Mo6 O3 K1 112.6(2) . .
K2 Mo6 O3 K1 62.10(15) 2_556 .
K3 Mo6 O3 K1 45.0(3) 2_556 .
K1 Mo6 O3 K1 -6.62(18) 2_556 .
O27 K1 O3 As1 -100.6(3) 2_556 .
OW6 K1 O3 As1 98.3(5) . .
O10 K1 O3 As1 -175.87(17) 2_556 .
O1 K1 O3 As1 -33.29(14) . .
O2 K1 O3 As1 33.51(14) . .
O27 K1 O3 As1 -138.4(2) . .
O22 K1 O3 As1 135.4(2) . .
O10 K1 O3 As1 -83.58(17) . .
K3 K1 O3 As1 -0.9(3) . .
Mo6 K1 O3 As1 -129.6(3) . .
O27 K1 O3 Mo5 132.0(2) 2_556 .
OW6 K1 O3 Mo5 -29.1(5) . .
O10 K1 O3 Mo5 56.7(2) 2_556 .
O1 K1 O3 Mo5 -160.7(2) . .
O2 K1 O3 Mo5 -93.9(2) . .
O27 K1 O3 Mo5 94.2(2) . .
As1 K1 O3 Mo5 -127.4(3) . .
O22 K1 O3 Mo5 8.04(14) . .
O10 K1 O3 Mo5 149.03(19) . .
K3 K1 O3 Mo5 -128.3(2) . .
Mo6 K1 O3 Mo5 103.0(2) . .
O27 K1 O3 Mo6 29.0(3) 2_556 .
OW6 K1 O3 Mo6 -132.0(4) . .
O10 K1 O3 Mo6 -46.2(2) 2_556 .
O1 K1 O3 Mo6 96.35(19) . .
O2 K1 O3 Mo6 163.2(2) . .
O27 K1 O3 Mo6 -8.76(14) . .
As1 K1 O3 Mo6 129.6(3) . .
O22 K1 O3 Mo6 -94.9(2) . .
O10 K1 O3 Mo6 46.06(17) . .
K3 K1 O3 Mo6 128.7(2) . .
O10 Mo1 O4 Mo2 -89.8(3) . .
O11 Mo1 O4 Mo2 166.6(3) . .
O9 Mo1 O4 Mo2 42.3(6) . .
O1 Mo1 O4 Mo2 1.1(2) . .
O12 Mo1 O4 Mo2 81.3(3) . .
K2 Mo1 O4 Mo2 -93.0(3) . .
K1 Mo1 O4 Mo2 -36.0(2) . .
O10 Mo1 O4 K2 3.2(2) . .
O11 Mo1 O4 K2 -100.40(19) . .
O9 Mo1 O4 K2 135.3(4) . .
O1 Mo1 O4 K2 94.06(17) . .
O12 Mo1 O4 K2 174.31(17) . .
Mo2 Mo1 O4 K2 93.0(3) . .
K1 Mo1 O4 K2 56.94(12) . .
O15 Mo2 O4 Mo1 87.5(3) . .
O14 Mo2 O4 Mo1 -168.0(3) . .
O5 Mo2 O4 Mo1 -37.4(6) . .
O1 Mo2 O4 Mo1 -1.1(2) . .
O13 Mo2 O4 Mo1 -82.8(3) . .
K2 Mo2 O4 Mo1 96.3(3) . .
O15 Mo2 O4 K2 -8.9(2) . .
O14 Mo2 O4 K2 95.6(2) . .
O5 Mo2 O4 K2 -133.7(4) . .
O1 Mo2 O4 K2 -97.40(17) . .
O13 Mo2 O4 K2 -179.16(18) . .
Mo1 Mo2 O4 K2 -96.3(3) . .
OW5 K2 O4 Mo1 97.4(4) . .
O15 K2 O4 Mo1 -108.6(2) . .
OW8 K2 O4 Mo1 143.6(3) . .
O27 K2 O4 Mo1 -40.5(2) 2_556 .
O22 K2 O4 Mo1 44.8(2) 2_556 .
O8 K2 O4 Mo1 -6.5(6) 2_556 .
O10 K2 O4 Mo1 -2.27(15) . .
OW9 K2 O4 Mo1 -178.6(3) . .
Mo6 K2 O4 Mo1 -39.5(3) 2_556 .
Mo5 K2 O4 Mo1 38.7(3) 2_556 .
Mo2 K2 O4 Mo1 -115.5(2) . .
OW5 K2 O4 Mo2 -147.1(4) . .
O15 K2 O4 Mo2 6.84(17) . .
OW8 K2 O4 Mo2 -100.9(3) . .
O27 K2 O4 Mo2 75.0(2) 2_556 .
O22 K2 O4 Mo2 160.28(18) 2_556 .
O8 K2 O4 Mo2 108.9(5) 2_556 .
O10 K2 O4 Mo2 113.2(2) . .
OW9 K2 O4 Mo2 -63.2(3) . .
Mo6 K2 O4 Mo2 76.0(2) 2_556 .
Mo5 K2 O4 Mo2 154.20(17) 2_556 .
O17 Mo3 O5 Mo2 15.5(5) . .
O16 Mo3 O5 Mo2 122.0(4) . .
O6 Mo3 O5 Mo2 -112.2(5) . .
O2 Mo3 O5 Mo2 -74.4(4) . .
O18 Mo3 O5 Mo2 -154.0(4) . .
Mo4 Mo3 O5 Mo2 -89.8(4) . .
O15 Mo2 O5 Mo3 -17.4(4) . .
O14 Mo2 O5 Mo3 -122.6(4) . .
O4 Mo2 O5 Mo3 107.2(5) . .
O1 Mo2 O5 Mo3 72.3(4) . .
O13 Mo2 O5 Mo3 152.6(4) . .
Mo1 Mo2 O5 Mo3 84.3(4) . .
K2 Mo2 O5 Mo3 -7.3(5) . .
O21 Mo4 O6 Mo3 93.4(3) . .
O20 Mo4 O6 Mo3 -161.4(3) . .
O7 Mo4 O6 Mo3 -34.5(5) . .
O2 Mo4 O6 Mo3 1.8(2) . .
O19 Mo4 O6 Mo3 -77.6(2) . .
K1 Mo4 O6 Mo3 39.6(2) . .
O17 Mo3 O6 Mo4 -90.6(3) . .
O16 Mo3 O6 Mo4 164.5(3) . .
O5 Mo3 O6 Mo4 37.6(5) . .
O2 Mo3 O6 Mo4 -1.8(2) . .
O18 Mo3 O6 Mo4 78.7(3) . .
O22 Mo5 O7 Mo4 15.7(4) . .
O23 Mo5 O7 Mo4 121.3(4) . .
O8 Mo5 O7 Mo4 -108.6(5) . .
O3 Mo5 O7 Mo4 -75.6(4) . .
O24 Mo5 O7 Mo4 -154.3(4) . .
Mo6 Mo5 O7 Mo4 -88.0(4) . .
K2 Mo5 O7 Mo4 1.2(6) 2_556 .
K1 Mo5 O7 Mo4 -35.0(4) . .
O21 Mo4 O7 Mo5 -16.2(4) . .
O20 Mo4 O7 Mo5 -121.8(4) . .
O6 Mo4 O7 Mo5 111.9(5) . .
O2 Mo4 O7 Mo5 76.8(4) . .
O19 Mo4 O7 Mo5 156.0(4) . .
Mo3 Mo4 O7 Mo5 91.0(4) . .
K1 Mo4 O7 Mo5 34.6(4) . .
O27 Mo6 O8 Mo5 90.6(3) . .
O26 Mo6 O8 Mo5 -164.7(3) . .
O9 Mo6 O8 Mo5 -37.7(6) . .
O3 Mo6 O8 Mo5 0.8(2) . .
O25 Mo6 O8 Mo5 -80.9(3) . .
K2 Mo6 O8 Mo5 104.3(3) 2_556 .
K3 Mo6 O8 Mo5 152.5(2) 2_556 .
K1 Mo6 O8 Mo5 39.6(2) . .
K1 Mo6 O8 Mo5 97.9(2) 2_556 .
O27 Mo6 O8 K2 -13.7(2) . 2_556
O26 Mo6 O8 K2 91.1(2) . 2_556
O9 Mo6 O8 K2 -142.0(4) . 2_556
O3 Mo6 O8 K2 -103.48(19) . 2_556
O25 Mo6 O8 K2 174.8(2) . 2_556
Mo5 Mo6 O8 K2 -104.3(3) . 2_556
K3 Mo6 O8 K2 48.26(16) 2_556 2_556
K1 Mo6 O8 K2 -64.66(14) . 2_556
K1 Mo6 O8 K2 -6.4(2) 2_556 2_556
O22 Mo5 O8 Mo6 -91.5(3) . .
O23 Mo5 O8 Mo6 163.7(3) . .
O7 Mo5 O8 Mo6 33.4(6) . .
O3 Mo5 O8 Mo6 -0.8(2) . .
O24 Mo5 O8 Mo6 78.9(3) . .
K2 Mo5 O8 Mo6 -102.4(3) 2_556 .
K1 Mo5 O8 Mo6 -38.5(2) . .
O22 Mo5 O8 K2 10.9(2) . 2_556
O23 Mo5 O8 K2 -93.9(2) . 2_556
O7 Mo5 O8 K2 135.8(4) . 2_556
O3 Mo5 O8 K2 101.62(19) . 2_556
O24 Mo5 O8 K2 -178.7(2) . 2_556
Mo6 Mo5 O8 K2 102.4(3) . 2_556
K1 Mo5 O8 K2 63.89(14) . 2_556
O10 Mo1 O9 Mo6 24.2(4) . .
O11 Mo1 O9 Mo6 129.2(4) . .
O4 Mo1 O9 Mo6 -107.9(5) . .
O1 Mo1 O9 Mo6 -68.1(4) . .
O12 Mo1 O9 Mo6 -147.0(4) . .
Mo2 Mo1 O9 Mo6 -81.6(4) . .
K2 Mo1 O9 Mo6 6.9(6) . .
K1 Mo1 O9 Mo6 -25.4(4) . .
O27 Mo6 O9 Mo1 -22.4(4) . .
O26 Mo6 O9 Mo1 -128.1(4) . .
O8 Mo6 O9 Mo1 105.8(5) . .
O3 Mo6 O9 Mo1 68.7(4) . .
O25 Mo6 O9 Mo1 149.5(4) . .
Mo5 Mo6 O9 Mo1 82.6(4) . .
K2 Mo6 O9 Mo1 -12.5(6) 2_556 .
K3 Mo6 O9 Mo1 -85.5(4) 2_556 .
K1 Mo6 O9 Mo1 25.9(4) . .
K1 Mo6 O9 Mo1 -36.7(4) 2_556 .
O11 Mo1 O10 K1 -72.9(4) . 2_556
O9 Mo1 O10 K1 30.8(4) . 2_556
O4 Mo1 O10 K1 -168.7(4) . 2_556
O1 Mo1 O10 K1 115.8(4) . 2_556
O12 Mo1 O10 K1 111.3(13) . 2_556
Mo2 Mo1 O10 K1 158.6(4) . 2_556
K2 Mo1 O10 K1 -165.0(6) . 2_556
K1 Mo1 O10 K1 99.4(4) . 2_556
O11 Mo1 O10 K2 92.1(3) . .
O9 Mo1 O10 K2 -164.2(2) . .
O4 Mo1 O10 K2 -3.7(3) . .
O1 Mo1 O10 K2 -79.2(2) . .
O12 Mo1 O10 K2 -83.7(14) . .
Mo2 Mo1 O10 K2 -36.5(2) . .
K1 Mo1 O10 K2 -95.6(2) . .
O11 Mo1 O10 K1 -172.28(19) . .
O9 Mo1 O10 K1 -68.6(2) . .
O4 Mo1 O10 K1 91.87(19) . .
O1 Mo1 O10 K1 16.42(19) . .
O12 Mo1 O10 K1 11.9(15) . .
Mo2 Mo1 O10 K1 59.17(15) . .
K2 Mo1 O10 K1 95.6(2) . .
OW5 K2 O10 Mo1 -57.0(4) . .
O15 K2 O10 Mo1 55.0(3) . .
OW8 K2 O10 Mo1 -70.8(9) . .
O27 K2 O10 Mo1 142.2(3) 2_556 .
O22 K2 O10 Mo1 -133.1(3) 2_556 .
O8 K2 O10 Mo1 -178.7(2) 2_556 .
OW9 K2 O10 Mo1 7.5(5) . .
O4 K2 O10 Mo1 2.78(19) . .
Mo6 K2 O10 Mo1 156.9(2) 2_556 .
Mo5 K2 O10 Mo1 -151.5(2) 2_556 .
Mo2 K2 O10 Mo1 33.1(2) . .
OW5 K2 O10 K1 113.6(4) . 2_556
O15 K2 O10 K1 -134.5(2) . 2_556
OW8 K2 O10 K1 99.8(9) . 2_556
O27 K2 O10 K1 -47.25(17) 2_556 2_556
O22 K2 O10 K1 37.45(18) 2_556 2_556
O8 K2 O10 K1 -8.1(2) 2_556 2_556
OW9 K2 O10 K1 178.0(3) . 2_556
O4 K2 O10 K1 173.3(2) . 2_556
Mo6 K2 O10 K1 -32.56(16) 2_556 2_556
Mo5 K2 O10 K1 19.10(17) 2_556 2_556
Mo2 K2 O10 K1 -156.30(18) . 2_556
OW5 K2 O10 K1 -161.3(3) . .
O15 K2 O10 K1 -49.28(16) . .
OW8 K2 O10 K1 -175.0(9) . .
O27 K2 O10 K1 37.94(13) 2_556 .
O22 K2 O10 K1 122.64(16) 2_556 .
O8 K2 O10 K1 77.05(17) 2_556 .
OW9 K2 O10 K1 -96.8(4) . .
O4 K2 O10 K1 -101.47(16) . .
Mo6 K2 O10 K1 52.63(10) 2_556 .
Mo5 K2 O10 K1 104.30(11) 2_556 .
Mo2 K2 O10 K1 -71.11(9) . .
O27 K1 O10 Mo1 -155.3(3) 2_556 .
OW6 K1 O10 Mo1 -144.3(4) . .
O10 K1 O10 Mo1 142.6(3) 2_556 .
O3 K1 O10 Mo1 37.6(2) . .
O1 K1 O10 Mo1 -15.27(18) . .
O2 K1 O10 Mo1 -11.9(3) . .
O27 K1 O10 Mo1 91.5(2) . .
As1 K1 O10 Mo1 4.88(19) . .
O22 K1 O10 Mo1 73.7(3) . .
K3 K1 O10 Mo1 -105.4(2) . .
Mo6 K1 O10 Mo1 63.35(18) . .
O27 K1 O10 K1 62.07(16) 2_556 2_556
OW6 K1 O10 K1 73.1(4) . 2_556
O10 K1 O10 K1 0.0 2_556 2_556
O3 K1 O10 K1 -105.02(16) . 2_556
O1 K1 O10 K1 -157.9(2) . 2_556
O2 K1 O10 K1 -154.52(16) . 2_556
O27 K1 O10 K1 -51.12(14) . 2_556
As1 K1 O10 K1 -137.73(14) . 2_556
O22 K1 O10 K1 -68.94(18) . 2_556
K3 K1 O10 K1 111.97(13) . 2_556
Mo6 K1 O10 K1 -79.27(12) . 2_556
O27 K1 O10 K2 -42.31(16) 2_556 .
OW6 K1 O10 K2 -31.3(5) . .
O10 K1 O10 K2 -104.38(17) 2_556 .
O3 K1 O10 K2 150.59(16) . .
O1 K1 O10 K2 97.73(18) . .
O2 K1 O10 K2 101.10(16) . .
O27 K1 O10 K2 -155.50(19) . .
As1 K1 O10 K2 117.88(13) . .
O22 K1 O10 K2 -173.33(14) . .
K3 K1 O10 K2 7.58(14) . .
Mo6 K1 O10 K2 176.35(16) . .
O10 Mo1 O11 Co1 -154.8(5) . .
O9 Mo1 O11 Co1 103.2(5) . .
O4 Mo1 O11 Co1 -54.9(5) . .
O1 Mo1 O11 Co1 -3.9(11) . .
O12 Mo1 O11 Co1 24.5(5) . .
Mo2 Mo1 O11 Co1 -46.2(6) . .
K2 Mo1 O11 Co1 -109.9(5) . .
K1 Mo1 O11 Co1 -169.62(19) . .
O1W Co1 O11 Mo1 33.9(5) . .
O3W Co1 O11 Mo1 -152.3(5) . .
O2W Co1 O11 Mo1 -23(2) . .
O23 Co1 O11 Mo1 123.2(5) 1_655 .
O4W Co1 O11 Mo1 -59.9(5) . .
O10 Mo1 O12 C4 53.8(16) . .
O11 Mo1 O12 C4 -122.1(6) . .
O9 Mo1 O12 C4 135.8(6) . .
O4 Mo1 O12 C4 -27.7(6) . .
O1 Mo1 O12 C4 49.2(6) . .
Mo2 Mo1 O12 C4 5.3(5) . .
K2 Mo1 O12 C4 -21.2(6) . .
K1 Mo1 O12 C4 64.6(6) . .
O15 Mo2 O13 C4 -44.7(15) . .
O14 Mo2 O13 C4 129.3(6) . .
O5 Mo2 O13 C4 -129.6(6) . .
O4 Mo2 O13 C4 30.8(6) . .
O1 Mo2 O13 C4 -44.2(6) . .
Mo1 Mo2 O13 C4 -2.1(6) . .
K2 Mo2 O13 C4 29.7(7) . .
O14 Mo2 O15 K2 -87.9(3) . .
O5 Mo2 O15 K2 169.2(3) . .
O4 Mo2 O15 K2 12.0(3) . .
O1 Mo2 O15 K2 85.4(3) . .
O13 Mo2 O15 K2 85.9(13) . .
Mo1 Mo2 O15 K2 44.4(3) . .
O14 Mo2 O15 K3 89.5(8) . .
O5 Mo2 O15 K3 -13.4(8) . .
O4 Mo2 O15 K3 -170.6(7) . .
O1 Mo2 O15 K3 -97.1(8) . .
O13 Mo2 O15 K3 -96.7(14) . .
Mo1 Mo2 O15 K3 -138.2(7) . .
K2 Mo2 O15 K3 177.4(10) . .
OW5 K2 O15 Mo2 14.9(5) . .
OW8 K2 O15 Mo2 90.7(6) . .
O27 K2 O15 Mo2 -125.6(3) 2_556 .
O22 K2 O15 Mo2 -77.8(6) 2_556 .
O8 K2 O15 Mo2 -164.6(3) 2_556 .
O10 K2 O15 Mo2 -59.8(3) . .
OW9 K2 O15 Mo2 82.7(4) . .
O4 K2 O15 Mo2 -8.8(2) . .
Mo6 K2 O15 Mo2 -145.3(3) 2_556 .
Mo5 K2 O15 Mo2 -137.2(4) 2_556 .
OW5 K2 O15 K3 -164.1(4) . .
OW8 K2 O15 K3 -88.2(6) . .
O27 K2 O15 K3 55.5(2) 2_556 .
O22 K2 O15 K3 103.2(5) 2_556 .
O8 K2 O15 K3 16.4(3) 2_556 .
O10 K2 O15 K3 121.2(2) . .
OW9 K2 O15 K3 -96.3(3) . .
O4 K2 O15 K3 172.3(2) . .
Mo6 K2 O15 K3 35.74(19) 2_556 .
Mo5 K2 O15 K3 43.9(5) 2_556 .
Mo2 K2 O15 K3 -178.9(4) . .
O17 K3 O15 Mo2 24.3(8) . .
O4W K3 O15 Mo2 -105.7(10) 1_545 .
OW7 K3 O15 Mo2 -90.3(8) . .
O26 K3 O15 Mo2 155.5(7) 2_556 .
OW6 K3 O15 Mo2 82.4(8) . .
O27 K3 O15 Mo2 136.7(8) 2_556 .
K2 K3 O15 Mo2 -177.7(9) . .
Mo6 K3 O15 Mo2 149.4(7) 2_556 .
K1 K3 O15 Mo2 91.6(8) . .
O17 K3 O15 K2 -158.0(2) . .
O4W K3 O15 K2 72.0(8) 1_545 .
OW7 K3 O15 K2 87.4(2) . .
O26 K3 O15 K2 -26.8(3) 2_556 .
OW6 K3 O15 K2 -99.9(3) . .
O27 K3 O15 K2 -45.64(16) 2_556 .
Mo6 K3 O15 K2 -32.86(17) 2_556 .
K1 K3 O15 K2 -90.67(16) . .
O16 Mo3 O17 K3 -83.5(7) . .
O5 Mo3 O17 K3 21.0(7) . .
O6 Mo3 O17 K3 177.9(7) . .
O2 Mo3 O17 K3 104.4(7) . .
O18 Mo3 O17 K3 94.5(14) . .
Mo4 Mo3 O17 K3 145.6(7) . .
O15 K3 O17 Mo3 -29.6(7) . .
O4W K3 O17 Mo3 132.5(7) 1_545 .
OW7 K3 O17 Mo3 40.4(8) . .
O26 K3 O17 Mo3 -133.2(7) 2_556 .
OW6 K3 O17 Mo3 -146.6(8) . .
O27 K3 O17 Mo3 -92.9(7) 2_556 .
K2 K3 O17 Mo3 -45.7(8) . .
Mo6 K3 O17 Mo3 -107.0(7) 2_556 .
K1 K3 O17 Mo3 -100.0(7) . .
O17 Mo3 O18 C1 40.2(14) . .
O16 Mo3 O18 C1 -141.8(6) . .
O5 Mo3 O18 C1 115.8(6) . .
O6 Mo3 O18 C1 -44.8(6) . .
O2 Mo3 O18 C1 30.1(6) . .
Mo4 Mo3 O18 C1 -12.5(5) . .
O21 Mo4 O19 C1 -63.7(17) . .
O20 Mo4 O19 C1 136.5(6) . .
O7 Mo4 O19 C1 -121.7(5) . .
O6 Mo4 O19 C1 38.7(5) . .
O2 Mo4 O19 C1 -36.6(5) . .
Mo3 Mo4 O19 C1 6.5(5) . .
K1 Mo4 O19 C1 -50.7(6) . .
O23 Mo5 O22 K2 88.8(2) . 2_556
O7 Mo5 O22 K2 -169.0(2) . 2_556
O8 Mo5 O22 K2 -11.3(2) . 2_556
O3 Mo5 O22 K2 -85.7(2) . 2_556
O24 Mo5 O22 K2 -84.2(13) . 2_556
Mo6 Mo5 O22 K2 -43.86(19) . 2_556
K1 Mo5 O22 K2 -96.1(2) . 2_556
O23 Mo5 O22 K1 -175.11(18) . .
O7 Mo5 O22 K1 -72.9(2) . .
O8 Mo5 O22 K1 84.8(2) . .
O3 Mo5 O22 K1 10.38(18) . .
O24 Mo5 O22 K1 11.9(13) . .
Mo6 Mo5 O22 K1 52.19(15) . .
K2 Mo5 O22 K1 96.1(2) 2_556 .
O27 K1 O22 Mo5 -134.8(3) 2_556 .
OW6 K1 O22 Mo5 146.9(3) . .
O10 K1 O22 Mo5 -139.5(3) 2_556 .
O3 K1 O22 Mo5 -10.02(18) . .
O1 K1 O22 Mo5 -0.3(2) . .
O2 K1 O22 Mo5 45.1(2) . .
O27 K1 O22 Mo5 -72.5(2) . .
As1 K1 O22 Mo5 12.44(18) . .
O10 K1 O22 Mo5 -56.5(3) . .
K3 K1 O22 Mo5 121.9(2) . .
Mo6 K1 O22 Mo5 -46.36(17) . .
O27 K1 O22 K2 -27.3(3) 2_556 2_556
OW6 K1 O22 K2 -105.5(3) . 2_556
O10 K1 O22 K2 -31.90(16) 2_556 2_556
O3 K1 O22 K2 97.55(19) . 2_556
O1 K1 O22 K2 107.25(17) . 2_556
O2 K1 O22 K2 152.72(17) . 2_556
O27 K1 O22 K2 35.07(15) . 2_556
As1 K1 O22 K2 120.01(14) . 2_556
O10 K1 O22 K2 51.0(2) . 2_556
K3 K1 O22 K2 -130.6(2) . 2_556
Mo6 K1 O22 K2 61.22(12) . 2_556
O22 Mo5 O23 Co1 142.6(6) . 1_455
O7 Mo5 O23 Co1 40.6(6) . 1_455
O8 Mo5 O23 Co1 -118.7(6) . 1_455
O3 Mo5 O23 Co1 -56.5(10) . 1_455
O24 Mo5 O23 Co1 -38.6(6) . 1_455
Mo6 Mo5 O23 Co1 -107.6(5) . 1_455
K2 Mo5 O23 Co1 -169.0(5) 2_556 1_455
K1 Mo5 O23 Co1 132.7(4) . 1_455
O22 Mo5 O24 C11 40.1(15) . .
O23 Mo5 O24 C11 -133.1(6) . .
O7 Mo5 O24 C11 126.6(6) . .
O8 Mo5 O24 C11 -34.1(6) . .
O3 Mo5 O24 C11 41.7(6) . .
Mo6 Mo5 O24 C11 -1.3(6) . .
K2 Mo5 O24 C11 -35.4(6) 2_556 .
K1 Mo5 O24 C11 50.8(6) . .
O27 Mo6 O25 C11 -50.5(17) . .
O26 Mo6 O25 C11 135.7(6) . .
O9 Mo6 O25 C11 -122.5(6) . .
O8 Mo6 O25 C11 38.5(6) . .
O3 Mo6 O25 C11 -37.0(6) . .
Mo5 Mo6 O25 C11 5.6(6) . .
K2 Mo6 O25 C11 44.1(7) 2_556 .
K3 Mo6 O25 C11 124.7(6) 2_556 .
K1 Mo6 O25 C11 -49.2(6) . .
K1 Mo6 O25 C11 -138.8(5) 2_556 .
O27 Mo6 O26 K3 13.9(3) . 2_556
O9 Mo6 O26 K3 115.7(3) . 2_556
O8 Mo6 O26 K3 -86.4(3) . 2_556
O3 Mo6 O26 K3 -141.8(6) . 2_556
O25 Mo6 O26 K3 -167.1(3) . 2_556
Mo5 Mo6 O26 K3 -96.7(2) . 2_556
K2 Mo6 O26 K3 -34.4(2) 2_556 2_556
K1 Mo6 O26 K3 22.7(6) . 2_556
K1 Mo6 O26 K3 35.0(2) 2_556 2_556
O26 Mo6 O27 K1 65.3(5) . 2_556
O9 Mo6 O27 K1 -37.8(5) . 2_556
O8 Mo6 O27 K1 163.9(4) . 2_556
O3 Mo6 O27 K1 -121.6(4) . 2_556
O25 Mo6 O27 K1 -108.4(14) . 2_556
Mo5 Mo6 O27 K1 -163.2(4) . 2_556
K2 Mo6 O27 K1 149.5(6) 2_556 2_556
K3 Mo6 O27 K1 76.0(4) 2_556 2_556
K1 Mo6 O27 K1 -109.7(5) . 2_556
O26 Mo6 O27 K2 -84.2(3) . 2_556
O9 Mo6 O27 K2 172.8(2) . 2_556
O8 Mo6 O27 K2 14.4(2) . 2_556
O3 Mo6 O27 K2 88.9(2) . 2_556
O25 Mo6 O27 K2 102.1(14) . 2_556
Mo5 Mo6 O27 K2 47.28(19) . 2_556
K3 Mo6 O27 K2 -73.5(2) 2_556 2_556
K1 Mo6 O27 K2 100.8(2) . 2_556
K1 Mo6 O27 K2 -149.5(6) 2_556 2_556
O26 Mo6 O27 K1 175.1(2) . .
O9 Mo6 O27 K1 72.0(2) . .
O8 Mo6 O27 K1 -86.3(2) . .
O3 Mo6 O27 K1 -11.89(19) . .
O25 Mo6 O27 K1 1.3(15) . .
Mo5 Mo6 O27 K1 -53.49(16) . .
K2 Mo6 O27 K1 -100.8(2) 2_556 .
K3 Mo6 O27 K1 -174.3(2) 2_556 .
K1 Mo6 O27 K1 109.7(5) 2_556 .
O26 Mo6 O27 K3 -10.6(2) . 2_556
O9 Mo6 O27 K3 -113.74(18) . 2_556
O8 Mo6 O27 K3 87.93(19) . 2_556
O3 Mo6 O27 K3 162.39(17) . 2_556
O25 Mo6 O27 K3 175.6(14) . 2_556
Mo5 Mo6 O27 K3 120.78(12) . 2_556
K2 Mo6 O27 K3 73.5(2) 2_556 2_556
K1 Mo6 O27 K3 174.3(2) . 2_556
K1 Mo6 O27 K3 -76.0(4) 2_556 2_556
O27 K1 O27 Mo6 -144.9(3) 2_556 .
OW6 K1 O27 Mo6 139.0(4) . .
O10 K1 O27 Mo6 149.5(3) 2_556 .
O3 K1 O27 Mo6 11.23(18) . .
O1 K1 O27 Mo6 -42.1(2) . .
O2 K1 O27 Mo6 4.2(3) . .
As1 K1 O27 Mo6 -9.78(19) . .
O22 K1 O27 Mo6 71.3(2) . .
O10 K1 O27 Mo6 -92.2(2) . .
K3 K1 O27 Mo6 -122.8(2) . .
O27 K1 O27 K1 0.0 2_556 2_556
OW6 K1 O27 K1 -76.1(4) . 2_556
O10 K1 O27 K1 -65.57(16) 2_556 2_556
O3 K1 O27 K1 156.1(2) . 2_556
O1 K1 O27 K1 102.83(16) . 2_556
O2 K1 O27 K1 149.08(17) . 2_556
As1 K1 O27 K1 135.12(14) . 2_556
O22 K1 O27 K1 -143.80(18) . 2_556
O10 K1 O27 K1 52.72(14) . 2_556
K3 K1 O27 K1 22.1(3) . 2_556
Mo6 K1 O27 K1 144.9(3) . 2_556
O27 K1 O27 K2 107.69(19) 2_556 2_556
OW6 K1 O27 K2 31.6(4) . 2_556
O10 K1 O27 K2 42.12(16) 2_556 2_556
O3 K1 O27 K2 -96.18(18) . 2_556
O1 K1 O27 K2 -149.47(16) . 2_556
O2 K1 O27 K2 -103.23(17) . 2_556
As1 K1 O27 K2 -117.19(14) . 2_556
O22 K1 O27 K2 -36.10(14) . 2_556
O10 K1 O27 K2 160.4(2) . 2_556
K3 K1 O27 K2 129.7(2) . 2_556
Mo6 K1 O27 K2 -107.4(3) . 2_556
O27 K1 O27 K3 54.1(6) 2_556 2_556
OW6 K1 O27 K3 -22.0(8) . 2_556
O10 K1 O27 K3 -11.5(6) 2_556 2_556
O3 K1 O27 K3 -149.8(7) . 2_556
O1 K1 O27 K3 156.9(6) . 2_556
O2 K1 O27 K3 -156.8(6) . 2_556
As1 K1 O27 K3 -170.8(6) . 2_556
O22 K1 O27 K3 -89.7(6) . 2_556
O10 K1 O27 K3 106.8(6) . 2_556
K3 K1 O27 K3 76.1(7) . 2_556
Mo6 K1 O27 K3 -161.0(8) . 2_556
O1W Co1 O4W K3 120.0(3) . 1_565
O3W Co1 O4W K3 -66.7(3) . 1_565
O2W Co1 O4W K3 28.3(3) . 1_565
O11 Co1 O4W K3 -156.3(3) . 1_565
O23 Co1 O4W K3 -16(3) 1_655 1_565
O27 K1 OW6 K3 57.94(19) 2_556 .
O10 K1 OW6 K3 128.3(2) 2_556 .
O3 K1 OW6 K3 -134.6(3) . .
O1 K1 OW6 K3 -40.4(5) . .
O2 K1 OW6 K3 -85.2(2) . .
O27 K1 OW6 K3 137.8(3) . .
As1 K1 OW6 K3 -87.5(3) . .
O22 K1 OW6 K3 -163.53(19) . .
O10 K1 OW6 K3 48.3(5) . .
Mo6 K1 OW6 K3 171.6(3) . .
O17 K3 OW6 K1 67.7(2) . .
O15 K3 OW6 K1 12.1(3) . .
O4W K3 OW6 K1 -165.3(2) 1_545 .
OW7 K3 OW6 K1 125(2) . .
O26 K3 OW6 K1 -102.6(3) 2_556 .
O27 K3 OW6 K1 -48.62(18) 2_556 .
K2 K3 OW6 K1 -34.4(3) . .
Mo6 K3 OW6 K1 -76.9(2) 2_556 .
Mo4 O19 C1 O18 -17.9(9) . .
Mo4 O19 C1 C2 161.8(4) . .
Mo3 O18 C1 O19 22.2(10) . .
Mo3 O18 C1 C2 -157.4(5) . .
O19 C1 C2 C3 -145.9(7) . .
O18 C1 C2 C3 33.8(9) . .
C1 C2 C3 N1 -57.5(10) . .
Mo1 O12 C4 O13 -8.8(10) . .
Mo1 O12 C4 C5 171.4(4) . .
Mo2 O13 C4 O12 6.7(10) . .
Mo2 O13 C4 C5 -173.5(4) . .
O12 C4 C5 C6 25.7(10) . .
O13 C4 C5 C6 -154.1(7) . .
O12 C4 C5 C10 -154.1(7) . .
O13 C4 C5 C10 26.1(10) . .
C10 C5 C6 C7 -0.9(12) . .
C4 C5 C6 C7 179.2(7) . .
C5 C6 C7 C8 0.6(13) . .
C6 C7 C8 O28 179.7(8) . .
C6 C7 C8 C9 -0.1(13) . .
O28 C8 C9 C10 -179.9(7) . .
C7 C8 C9 C10 0.0(13) . .
C6 C5 C10 C9 0.7(12) . .
C4 C5 C10 C9 -179.4(7) . .
C8 C9 C10 C5 -0.3(12) . .
Mo6 O25 C11 O24 -8.6(10) . .
Mo6 O25 C11 C12 170.7(5) . .
Mo5 O24 C11 O25 6.0(10) . .
Mo5 O24 C11 C12 -173.4(4) . .
O25 C11 C12 C17 19.6(10) . .
O24 C11 C12 C17 -161.0(7) . .
O25 C11 C12 C13 -160.2(7) . .
O24 C11 C12 C13 19.3(10) . .
C17 C12 C13 C14 -1.6(12) . .
C11 C12 C13 C14 178.2(8) . .
C12 C13 C14 C15 1.6(14) . .
C13 C14 C15 O29 179.3(8) . .
C13 C14 C15 C16 -0.1(14) . .
O29 C15 C16 C17 179.1(8) . .
C14 C15 C16 C17 -1.6(13) . .
C15 C16 C17 C12 1.6(13) . .
C13 C12 C17 C16 0.0(12) . .
C11 C12 C17 C16 -179.8(7) . .
